data_4074127
loop_
_publ_author_name
'Chen, Liyi'
'Nie, Wan-Li'
'Paradies, Jan'
'Kehr, Gerald'
'Fr\"ohlich, Roland'
'Wedeking, Katrin'
'Erker, Gerhard'

_publ_section_title
;
 Insertion Reactions at Cyclobutylene-Bridgedansa-Metallocene
 Complexes:&#x00A0; A Quest for the Influence of Covering Phenylene Units
;
_journal_issue 22
_journal_name_full Organometallics
_journal_page_first 5333
_journal_paper_doi 10.1021/om0604268
_journal_volume 25
_journal_year 2006
_chemical_formula_sum 'C26 H28 Zr'
_chemical_formula_weight 431.70
_chemical_name_systematic
; 
 ? 
;
_space_group_IT_number 14
_symmetry_cell_setting monoclinic
_symmetry_space_group_name_Hall '-P 2yn'
_symmetry_space_group_name_H-M 'P 1 21/n 1'
_atom_sites_solution_hydrogens geom
_atom_sites_solution_primary direct
_atom_sites_solution_secondary difmap
_audit_creation_method SHELXL-97
_cell_angle_alpha 90.00
_cell_angle_beta 95.72(1)
_cell_angle_gamma 90.00
_cell_formula_units_Z 12
_cell_length_a 9.361(1)
_cell_length_b 19.117(1)
_cell_length_c 34.323(1)
_cell_measurement_temperature 198(2)
_cell_volume 6111.7(8)
_computing_cell_refinement 'Collect (Nonius B.V., 1998)'
_computing_data_collection 'Collect (Nonius B.V., 1998)'
_computing_data_reduction 'Denzo-SMN (Otwinowski & Minor, 1997)'
_computing_molecular_graphics 'Diamond (Brandeburg, 1997)'
_computing_publication_material 'SHELXL-97 (Sheldrick, 1997)'
_computing_structure_refinement 'SHELXL-97 (Sheldrick, 1997)'
_computing_structure_solution 'SHELXS-97 (Sheldrick, 1990)'
_diffrn_ambient_temperature 198(2)
_diffrn_measured_fraction_theta_full 0.997
_diffrn_measured_fraction_theta_max 0.997
_diffrn_measurement_device_type 'Nonius KappaCCD'
_diffrn_measurement_method '\w and \f scans'
_diffrn_radiation_monochromator graphite
_diffrn_radiation_source 'rotating anode Nonius FR591'
_diffrn_radiation_type MoK\a
_diffrn_radiation_wavelength 0.71073
_diffrn_reflns_av_R_equivalents 0.0560
_diffrn_reflns_av_sigmaI/netI 0.0551
_diffrn_reflns_limit_h_max 12
_diffrn_reflns_limit_h_min -12
_diffrn_reflns_limit_k_max 21
_diffrn_reflns_limit_k_min -25
_diffrn_reflns_limit_l_max 45
_diffrn_reflns_limit_l_min -45
_diffrn_reflns_number 62986
_diffrn_reflns_theta_full 27.87
_diffrn_reflns_theta_max 27.87
_diffrn_reflns_theta_min 1.60
_exptl_absorpt_coefficient_mu 0.547
_exptl_absorpt_correction_T_max 0.9224
_exptl_absorpt_correction_T_min 0.8753
_exptl_absorpt_correction_type multi-scan
_exptl_absorpt_process_details 'SORTAV (Blessing, 1995 & 1997)'
_exptl_crystal_colour 'light yellow'
_exptl_crystal_density_diffrn 1.408
_exptl_crystal_density_method 'not measured'
_exptl_crystal_description plate
_exptl_crystal_F_000 2688
_exptl_crystal_size_max 0.25
_exptl_crystal_size_mid 0.25
_exptl_crystal_size_min 0.15
_refine_diff_density_max 0.667
_refine_diff_density_min -0.434
_refine_diff_density_rms 0.072
_refine_ls_extinction_method none
_refine_ls_goodness_of_fit_ref 1.039
_refine_ls_hydrogen_treatment riding
_refine_ls_matrix_type full
_refine_ls_number_parameters 753
_refine_ls_number_reflns 14533
_refine_ls_number_restraints 0
_refine_ls_restrained_S_all 1.039
_refine_ls_R_factor_all 0.0716
_refine_ls_R_factor_gt 0.0409
_refine_ls_shift/su_max 0.002
_refine_ls_shift/su_mean 0.000
_refine_ls_structure_factor_coef Fsqd
_refine_ls_weighting_details 'calc w=1/[\s^2^(Fo^2^)+(0.0436P)^2^+1.5259P] where P=(Fo^2^+2Fc^2^)/3'
_refine_ls_weighting_scheme calc
_refine_ls_wR_factor_gt 0.0879
_refine_ls_wR_factor_ref 0.0976
_reflns_number_gt 10344
_reflns_number_total 14533
_reflns_threshold_expression >2sigma(I)
_cod_data_source_file om0604268si20060517_072453.cif
_cod_data_source_block erk3189
_cod_original_cell_volume 6111.7(7)
_cod_original_sg_symbol_H-M P21/n
_cod_database_code 4074127

loop_
_symmetry_equiv_pos_as_xyz
'x, y, z'
'-x+1/2, y+1/2, -z+1/2'
'-x, -y, -z'
'x-1/2, -y-1/2, z-1/2'

loop_
_atom_site_label
_atom_site_type_symbol
_atom_site_fract_x
_atom_site_fract_y
_atom_site_fract_z
_atom_site_U_iso_or_equiv
_atom_site_adp_type
_atom_site_occupancy
_atom_site_symmetry_multiplicity
_atom_site_calc_flag
_atom_site_refinement_flags
Zr1 Zr 0.71131(3) 0.657611(13) 0.695177(7) 0.03239(7) Uani 1 1 d .
C1A C 0.5981(3) 0.54983(14) 0.66580(8) 0.0414(7) Uani 1 1 d .
H1A H 0.6162 0.5080 0.6804 0.041(7) Uiso 1 1 calc R
C2A C 0.4847(3) 0.59695(14) 0.66982(8) 0.0375(6) Uani 1 1 d .
C3A C 0.5016(3) 0.65338(13) 0.64447(8) 0.0361(6) Uani 1 1 d .
H3A H 0.4437 0.6943 0.6425 0.030(7) Uiso 1 1 calc R
C4A C 0.6760(3) 0.67548(15) 0.59154(8) 0.0419(7) Uani 1 1 d .
H4A H 0.6330 0.7176 0.5815 0.050 Uiso 1 1 calc R
C5A C 0.7934(3) 0.64913(17) 0.57637(8) 0.0483(7) Uani 1 1 d .
H5A H 0.8318 0.6729 0.5554 0.058 Uiso 1 1 calc R
C6A C 0.8583(3) 0.58777(18) 0.59109(9) 0.0537(8) Uani 1 1 d .
H6A H 0.9419 0.5714 0.5804 0.064 Uiso 1 1 calc R
C7A C 0.8059(3) 0.55067(16) 0.62024(9) 0.0497(8) Uani 1 1 d .
H7A H 0.8518 0.5089 0.6298 0.060 Uiso 1 1 calc R
C8A C 0.6815(3) 0.57549(14) 0.63608(8) 0.0381(6) Uani 1 1 d .
C9A C 0.6188(3) 0.63979(14) 0.62235(7) 0.0339(6) Uani 1 1 d .
C10A C 0.3654(3) 0.59080(16) 0.69664(9) 0.0489(7) Uani 1 1 d .
C11A C 0.3576(4) 0.51725(18) 0.71425(10) 0.0665(10) Uani 1 1 d .
H11A H 0.2594 0.5031 0.7193 0.080 Uiso 1 1 calc R
H11B H 0.4037 0.4807 0.6993 0.080 Uiso 1 1 calc R
C12A C 0.2265(3) 0.6204(2) 0.67630(11) 0.0710(10) Uani 1 1 d .
H12A H 0.2356 0.6711 0.6735 0.107 Uiso 1 1 calc R
H12B H 0.1470 0.6100 0.6919 0.107 Uiso 1 1 calc R
H12C H 0.2073 0.5990 0.6503 0.107 Uiso 1 1 calc R
C13A C 0.8610(3) 0.57339(18) 0.72209(9) 0.0575(9) Uani 1 1 d .
H13A H 0.9105 0.5510 0.7015 0.086 Uiso 1 1 calc R
H13B H 0.8052 0.5382 0.7348 0.086 Uiso 1 1 calc R
H13C H 0.9318 0.5945 0.7415 0.086 Uiso 1 1 calc R
C1B C 0.5391(3) 0.73680(16) 0.72364(9) 0.0467(7) Uani 1 1 d .
H1B H 0.4659 0.7558 0.7055 0.070(11) Uiso 1 1 calc R
C2B C 0.5334(3) 0.67119(17) 0.74308(9) 0.0501(8) Uani 1 1 d .
C3B C 0.6643(4) 0.66151(19) 0.76540(8) 0.0557(9) Uani 1 1 d .
H3B H 0.6914 0.6213 0.7807 0.054(9) Uiso 1 1 calc R
C4B C 0.8923(4) 0.7401(3) 0.77779(9) 0.0850(14) Uani 1 1 d .
H4B H 0.9485 0.7086 0.7944 0.102 Uiso 1 1 calc R
C5B C 0.9440(5) 0.8043(3) 0.76872(12) 0.1039(19) Uani 1 1 d .
H5B H 1.0373 0.8176 0.7796 0.125 Uiso 1 1 calc R
C6B C 0.8649(5) 0.8506(3) 0.74417(13) 0.0923(16) Uani 1 1 d .
H6B H 0.9046 0.8950 0.7390 0.111 Uiso 1 1 calc R
C7B C 0.7334(4) 0.83414(18) 0.72754(11) 0.0702(11) Uani 1 1 d .
H7B H 0.6817 0.8661 0.7103 0.084 Uiso 1 1 calc R
C8B C 0.6724(3) 0.76903(16) 0.73585(9) 0.0502(8) Uani 1 1 d .
C9B C 0.7512(3) 0.72195(19) 0.76151(8) 0.0576(9) Uani 1 1 d .
C10B C 0.4107(3) 0.62068(17) 0.73872(10) 0.0563(8) Uani 1 1 d .
C11B C 0.4494(4) 0.54177(19) 0.75039(10) 0.0717(10) Uani 1 1 d .
H11C H 0.5525 0.5305 0.7502 0.086 Uiso 1 1 calc R
H11D H 0.4134 0.5268 0.7752 0.086 Uiso 1 1 calc R
C12B C 0.2935(4) 0.6458(2) 0.76148(12) 0.0867(13) Uani 1 1 d .
H12D H 0.3318 0.6542 0.7887 0.130 Uiso 1 1 calc R
H12E H 0.2177 0.6103 0.7608 0.130 Uiso 1 1 calc R
H12F H 0.2537 0.6894 0.7500 0.130 Uiso 1 1 calc R
C13B C 0.8747(3) 0.72517(15) 0.67003(8) 0.0432(7) Uani 1 1 d .
H13D H 0.9471 0.7400 0.6910 0.065 Uiso 1 1 calc R
H13E H 0.8273 0.7664 0.6577 0.065 Uiso 1 1 calc R
H13F H 0.9211 0.6986 0.6504 0.065 Uiso 1 1 calc R
Zr2 Zr 0.24134(2) 0.333762(12) 0.581950(7) 0.02813(7) Uani 1 1 d .
C1C C 0.1331(3) 0.43618(14) 0.61319(8) 0.0371(6) Uani 1 1 d .
H1C H 0.1578 0.4419 0.6405 0.028(6) Uiso 1 1 calc R
C2C C 0.0168(3) 0.39620(14) 0.59595(8) 0.0369(6) Uani 1 1 d .
C3C C 0.0232(3) 0.39884(14) 0.55519(8) 0.0380(6) Uani 1 1 d .
H3C H -0.0382 0.3740 0.5363 0.045(8) Uiso 1 1 calc R
C4C C 0.1842(3) 0.46959(16) 0.51131(8) 0.0458(7) Uani 1 1 d .
H4C H 0.1358 0.4565 0.4867 0.055 Uiso 1 1 calc R
C5C C 0.2998(3) 0.51224(16) 0.51322(10) 0.0531(8) Uani 1 1 d .
H5C H 0.3318 0.5295 0.4896 0.064 Uiso 1 1 calc R
C6C C 0.3736(3) 0.53167(15) 0.54908(10) 0.0543(8) Uani 1 1 d .
H6C H 0.4562 0.5606 0.5492 0.065 Uiso 1 1 calc R
C7C C 0.3301(3) 0.51019(14) 0.58333(9) 0.0462(7) Uani 1 1 d .
H7C H 0.3812 0.5241 0.6074 0.055 Uiso 1 1 calc R
C8C C 0.2074(3) 0.46668(14) 0.58322(7) 0.0361(6) Uani 1 1 d .
C9C C 0.1364(3) 0.44465(13) 0.54678(7) 0.0351(6) Uani 1 1 d .
C10C C -0.0942(3) 0.35498(17) 0.61622(9) 0.0494(8) Uani 1 1 d .
C11C C -0.0933(4) 0.37301(18) 0.66013(10) 0.0623(9) Uani 1 1 d .
H11E H -0.0471 0.4184 0.6674 0.075 Uiso 1 1 calc R
H11F H -0.1889 0.3697 0.6700 0.075 Uiso 1 1 calc R
C12C C -0.2390(3) 0.3586(2) 0.59156(11) 0.0701(10) Uani 1 1 d .
H12G H -0.2594 0.4072 0.5838 0.105 Uiso 1 1 calc R
H12H H -0.3144 0.3414 0.6070 0.105 Uiso 1 1 calc R
H12I H -0.2361 0.3296 0.5681 0.105 Uiso 1 1 calc R
C13C C 0.4035(3) 0.35472(16) 0.63435(8) 0.0455(7) Uani 1 1 d .
H13G H 0.4688 0.3147 0.6384 0.068 Uiso 1 1 calc R
H13H H 0.3530 0.3616 0.6577 0.068 Uiso 1 1 calc R
H13I H 0.4587 0.3968 0.6295 0.068 Uiso 1 1 calc R
C1D C 0.2119(3) 0.22978(14) 0.62495(9) 0.0461(7) Uani 1 1 d .
H1D H 0.2446 0.2349 0.6519 0.055 Uiso 1 1 calc R
C2D C 0.0773(3) 0.24788(14) 0.60778(9) 0.0455(7) Uani 1 1 d .
C3D C 0.0725(3) 0.23519(15) 0.56717(9) 0.0446(7) Uani 1 1 d .
H3D H -0.0060 0.2452 0.5483 0.052(9) Uiso 1 1 calc R
C4D C 0.2597(3) 0.17971(15) 0.52523(9) 0.0457(7) Uani 1 1 d .
H4D H 0.2019 0.1810 0.5009 0.055 Uiso 1 1 calc R
C5D C 0.3956(3) 0.15365(14) 0.52747(9) 0.0475(7) Uani 1 1 d .
H5D H 0.4322 0.1362 0.5045 0.057 Uiso 1 1 calc R
C6D C 0.4819(3) 0.15218(14) 0.56307(10) 0.0492(8) Uani 1 1 d .
H6D H 0.5764 0.1337 0.5637 0.059 Uiso 1 1 calc R
C7D C 0.4354(3) 0.17620(14) 0.59670(9) 0.0454(7) Uani 1 1 d .
H7D H 0.4967 0.1756 0.6205 0.054 Uiso 1 1 calc R
C8D C 0.2936(3) 0.20218(13) 0.59573(8) 0.0412(7) Uani 1 1 d .
C9D C 0.2060(3) 0.20472(14) 0.55946(8) 0.0401(7) Uani 1 1 d .
C10D C -0.0427(3) 0.27930(17) 0.62864(10) 0.0547(8) Uani 1 1 d .
C11D C 0.0020(4) 0.31040(18) 0.67050(9) 0.0606(9) Uani 1 1 d .
H11G H -0.0293 0.2817 0.6921 0.073 Uiso 1 1 calc R
H11H H 0.1053 0.3221 0.6753 0.073 Uiso 1 1 calc R
C12D C -0.1572(4) 0.22550(19) 0.63133(12) 0.0767(11) Uani 1 1 d .
H12J H -0.2030 0.2151 0.6050 0.115 Uiso 1 1 calc R
H12K H -0.2293 0.2434 0.6476 0.115 Uiso 1 1 calc R
H12L H -0.1145 0.1827 0.6431 0.115 Uiso 1 1 calc R
C13D C 0.3942(3) 0.33749(14) 0.53570(8) 0.0392(6) Uani 1 1 d .
H13J H 0.4394 0.3837 0.5358 0.059 Uiso 1 1 calc R
H13K H 0.3417 0.3288 0.5100 0.059 Uiso 1 1 calc R
H13L H 0.4683 0.3016 0.5411 0.059 Uiso 1 1 calc R
Zr3 Zr 1.16652(2) 0.905103(12) 0.602019(7) 0.02910(7) Uani 1 1 d .
C1E C 0.9625(3) 0.82478(13) 0.58120(8) 0.0342(6) Uani 1 1 d .
H1E H 0.9190 0.8036 0.6021 0.036(7) Uiso 1 1 calc R
C2E C 0.9252(3) 0.89030(13) 0.56420(7) 0.0315(6) Uani 1 1 d .
C3E C 1.0224(3) 0.90496(13) 0.53655(7) 0.0333(6) Uani 1 1 d .
H3E H 1.0256 0.9468 0.5217 0.043(8) Uiso 1 1 calc R
C4E C 1.2291(3) 0.83136(15) 0.51144(8) 0.0436(7) Uani 1 1 d .
H4E H 1.2593 0.8652 0.4937 0.052 Uiso 1 1 calc R
C5E C 1.2941(3) 0.76793(16) 0.51504(9) 0.0513(8) Uani 1 1 d .
H5E H 1.3692 0.7574 0.4993 0.062 Uiso 1 1 calc R
C6E C 1.2525(3) 0.71716(16) 0.54163(10) 0.0561(8) Uani 1 1 d .
H6E H 1.2995 0.6731 0.5432 0.067 Uiso 1 1 calc R
C7E C 1.1475(3) 0.72995(14) 0.56489(9) 0.0455(7) Uani 1 1 d .
H7E H 1.1218 0.6957 0.5830 0.055 Uiso 1 1 calc R
C8E C 1.0759(3) 0.79576(13) 0.56183(8) 0.0346(6) Uani 1 1 d .
C9E C 1.1154(3) 0.84631(13) 0.53453(7) 0.0342(6) Uani 1 1 d .
C10E C 0.8017(3) 0.93549(14) 0.57542(8) 0.0363(6) Uani 1 1 d .
C11E C 0.7628(3) 0.99397(14) 0.54515(9) 0.0445(7) Uani 1 1 d .
H11I H 0.7960 0.9848 0.5191 0.053 Uiso 1 1 calc R
H11J H 0.6601 1.0073 0.5427 0.053 Uiso 1 1 calc R
C12E C 0.6779(3) 0.88962(16) 0.58580(9) 0.0477(7) Uani 1 1 d .
H12M H 0.6596 0.8530 0.5660 0.072 Uiso 1 1 calc R
H12N H 0.5915 0.9183 0.5866 0.072 Uiso 1 1 calc R
H12O H 0.7028 0.8680 0.6115 0.072 Uiso 1 1 calc R
C13E C 1.3409(3) 0.83152(14) 0.62464(8) 0.0421(7) Uani 1 1 d .
H13M H 1.3879 0.8126 0.6026 0.063 Uiso 1 1 calc R
H13N H 1.2997 0.7931 0.6388 0.063 Uiso 1 1 calc R
H13O H 1.4116 0.8566 0.6424 0.063 Uiso 1 1 calc R
C1F C 1.1161(3) 1.01958(14) 0.63338(8) 0.0428(7) Uani 1 1 d .
H1F H 1.1298 1.0606 0.6186 0.046(8) Uiso 1 1 calc R
C2F C 0.9907(3) 0.98007(14) 0.63151(8) 0.0376(6) Uani 1 1 d .
C3F C 1.0157(3) 0.92156(15) 0.65642(8) 0.0394(6) Uani 1 1 d .
H3F H 0.9500 0.8846 0.6596 0.042(8) Uiso 1 1 calc R
C4F C 1.2347(3) 0.88778(18) 0.70585(8) 0.0548(8) Uani 1 1 d .
H4F H 1.1940 0.8470 0.7161 0.066 Uiso 1 1 calc R
C5F C 1.3674(4) 0.9090(2) 0.71936(10) 0.0678(11) Uani 1 1 d .
H5F H 1.4190 0.8836 0.7400 0.081 Uiso 1 1 calc R
C6F C 1.4316(4) 0.9676(2) 0.70385(11) 0.0715(11) Uani 1 1 d .
H6F H 1.5264 0.9800 0.7139 0.086 Uiso 1 1 calc R
C7F C 1.3627(3) 1.00726(18) 0.67489(10) 0.0596(9) Uani 1 1 d .
H7F H 1.4089 1.0462 0.6644 0.071 Uiso 1 1 calc R
C8F C 1.2192(3) 0.98880(15) 0.66069(8) 0.0437(7) Uani 1 1 d .
C9F C 1.1564(3) 0.92763(15) 0.67594(8) 0.0406(7) Uani 1 1 d .
C10F C 0.8539(3) 0.99444(15) 0.60619(8) 0.0445(7) Uani 1 1 d .
C11F C 0.8607(3) 1.04412(15) 0.57081(9) 0.0510(8) Uani 1 1 d .
H11K H 0.8171 1.0905 0.5745 0.061 Uiso 1 1 calc R
H11L H 0.9581 1.0490 0.5622 0.061 Uiso 1 1 calc R
C12F C 0.7399(3) 1.01926(17) 0.63139(9) 0.0539(8) Uani 1 1 d .
H12P H 0.7197 0.9822 0.6498 0.081 Uiso 1 1 calc R
H12Q H 0.6520 1.0307 0.6147 0.081 Uiso 1 1 calc R
H12R H 0.7744 1.0610 0.6460 0.081 Uiso 1 1 calc R
C13F C 1.2988(3) 0.98037(15) 0.56990(8) 0.0441(7) Uani 1 1 d .
H13P H 1.3736 1.0011 0.5884 0.066 Uiso 1 1 calc R
H13Q H 1.2367 1.0174 0.5580 0.066 Uiso 1 1 calc R
H13R H 1.3436 0.9552 0.5494 0.066 Uiso 1 1 calc R

loop_
_atom_site_aniso_label
_atom_site_aniso_U_11
_atom_site_aniso_U_22
_atom_site_aniso_U_33
_atom_site_aniso_U_23
_atom_site_aniso_U_13
_atom_site_aniso_U_12
Zr1 0.03312(14) 0.03547(14) 0.02858(13) 0.00192(11) 0.00301(10) -0.00118(11)
C1A 0.0505(17) 0.0289(14) 0.0433(16) 0.0044(12) -0.0030(13) -0.0005(13)
C2A 0.0368(14) 0.0349(14) 0.0407(15) -0.0013(12) 0.0029(12) -0.0041(12)
C3A 0.0336(14) 0.0326(14) 0.0416(15) -0.0001(12) 0.0006(12) 0.0062(12)
C4A 0.0521(18) 0.0382(15) 0.0338(14) 0.0015(12) -0.0036(13) -0.0037(13)
C5A 0.0525(18) 0.060(2) 0.0331(15) -0.0052(14) 0.0095(13) -0.0064(16)
C6A 0.0495(18) 0.069(2) 0.0441(17) -0.0165(17) 0.0107(14) 0.0083(17)
C7A 0.0562(19) 0.0417(17) 0.0514(18) -0.0083(15) 0.0065(15) 0.0133(15)
C8A 0.0415(15) 0.0337(14) 0.0380(15) -0.0043(12) -0.0005(12) 0.0024(12)
C9A 0.0354(14) 0.0345(14) 0.0306(13) -0.0031(11) -0.0026(11) 0.0027(12)
C10A 0.0465(17) 0.0498(18) 0.0519(18) -0.0003(15) 0.0126(14) -0.0114(15)
C11A 0.080(2) 0.056(2) 0.068(2) -0.0014(18) 0.0251(19) -0.0289(19)
C12A 0.0359(17) 0.092(3) 0.087(3) 0.000(2) 0.0144(17) -0.0049(18)
C13A 0.0464(18) 0.063(2) 0.060(2) 0.0203(17) -0.0102(15) -0.0007(16)
C1B 0.0470(17) 0.0485(18) 0.0469(17) -0.0119(15) 0.0161(14) -0.0042(15)
C2B 0.0529(19) 0.060(2) 0.0406(16) -0.0092(15) 0.0199(14) -0.0122(16)
C3B 0.065(2) 0.073(2) 0.0299(15) 0.0054(16) 0.0112(14) -0.0114(18)
C4B 0.074(3) 0.145(4) 0.0363(18) -0.017(2) 0.0036(17) -0.039(3)
C5B 0.096(3) 0.164(5) 0.055(3) -0.048(3) 0.024(2) -0.080(4)
C6B 0.114(4) 0.098(3) 0.072(3) -0.046(3) 0.046(3) -0.064(3)
C7B 0.089(3) 0.052(2) 0.077(2) -0.0311(19) 0.045(2) -0.024(2)
C8B 0.063(2) 0.0483(18) 0.0432(17) -0.0170(15) 0.0243(15) -0.0140(16)
C9B 0.061(2) 0.083(2) 0.0307(15) -0.0149(17) 0.0129(14) -0.0277(19)
C10B 0.0570(19) 0.057(2) 0.059(2) -0.0076(17) 0.0279(16) -0.0202(17)
C11B 0.088(3) 0.069(2) 0.061(2) 0.0191(19) 0.023(2) -0.013(2)
C12B 0.080(3) 0.095(3) 0.094(3) -0.028(2) 0.053(2) -0.035(2)
C13B 0.0452(16) 0.0484(17) 0.0368(15) -0.0039(13) 0.0082(12) -0.0064(14)
Zr2 0.02572(13) 0.02927(13) 0.02950(13) -0.00071(10) 0.00332(9) 0.00231(10)
C1C 0.0416(15) 0.0374(15) 0.0319(14) -0.0038(12) 0.0012(12) 0.0078(13)
C2C 0.0337(14) 0.0389(15) 0.0386(15) -0.0003(12) 0.0060(11) 0.0109(12)
C3C 0.0291(13) 0.0446(16) 0.0388(15) -0.0038(13) -0.0032(11) 0.0093(13)
C4C 0.0541(18) 0.0462(17) 0.0364(15) 0.0061(13) 0.0017(13) 0.0162(15)
C5C 0.063(2) 0.0432(17) 0.056(2) 0.0173(16) 0.0213(16) 0.0136(16)
C6C 0.0519(19) 0.0333(16) 0.080(2) 0.0048(16) 0.0193(17) 0.0002(14)
C7C 0.0487(17) 0.0306(15) 0.0588(19) -0.0065(14) 0.0020(14) -0.0005(13)
C8C 0.0387(15) 0.0305(14) 0.0385(15) -0.0021(12) 0.0013(12) 0.0083(12)
C9C 0.0367(14) 0.0320(14) 0.0362(14) 0.0017(12) 0.0012(11) 0.0114(12)
C10C 0.0391(16) 0.0546(19) 0.0569(19) 0.0002(15) 0.0175(14) 0.0063(14)
C11C 0.072(2) 0.058(2) 0.063(2) -0.0006(18) 0.0360(18) 0.0076(18)
C12C 0.0275(16) 0.090(3) 0.094(3) 0.001(2) 0.0127(16) -0.0030(17)
C13C 0.0414(16) 0.0520(18) 0.0416(16) 0.0012(14) -0.0036(13) 0.0072(14)
C1D 0.0571(19) 0.0363(16) 0.0475(17) 0.0059(14) 0.0186(14) 0.0003(14)
C2D 0.0479(17) 0.0330(15) 0.0591(19) -0.0022(14) 0.0227(15) -0.0063(13)
C3D 0.0341(15) 0.0382(16) 0.0615(19) -0.0106(14) 0.0044(14) -0.0061(13)
C4D 0.0477(17) 0.0385(16) 0.0513(18) -0.0117(14) 0.0061(14) -0.0040(14)
C5D 0.0503(18) 0.0370(16) 0.0579(19) -0.0112(14) 0.0182(15) 0.0011(14)
C6D 0.0452(17) 0.0354(16) 0.068(2) 0.0000(15) 0.0132(16) 0.0096(14)
C7D 0.0490(17) 0.0346(15) 0.0527(18) 0.0088(14) 0.0061(14) 0.0089(13)
C8D 0.0505(17) 0.0245(13) 0.0500(17) 0.0057(12) 0.0128(14) 0.0003(13)
C9D 0.0386(15) 0.0273(14) 0.0552(18) -0.0074(13) 0.0088(13) -0.0044(12)
C10D 0.0487(18) 0.0498(19) 0.070(2) -0.0045(17) 0.0289(16) -0.0047(15)
C11D 0.067(2) 0.063(2) 0.057(2) 0.0071(17) 0.0283(17) 0.0044(18)
C12D 0.063(2) 0.064(2) 0.112(3) -0.005(2) 0.050(2) -0.0111(19)
C13D 0.0412(15) 0.0346(15) 0.0430(15) 0.0023(12) 0.0107(12) 0.0050(12)
Zr3 0.02835(13) 0.02616(13) 0.03324(13) -0.00033(10) 0.00537(10) 0.00226(10)
C1E 0.0345(14) 0.0301(13) 0.0394(15) 0.0018(12) 0.0103(11) -0.0017(11)
C2E 0.0316(13) 0.0290(13) 0.0341(13) -0.0016(11) 0.0034(11) 0.0006(11)
C3E 0.0363(14) 0.0315(14) 0.0321(13) 0.0033(11) 0.0037(11) 0.0011(12)
C4E 0.0465(17) 0.0449(17) 0.0412(16) -0.0059(13) 0.0133(13) -0.0017(14)
C5E 0.0481(18) 0.0481(18) 0.0605(19) -0.0159(16) 0.0188(15) 0.0078(15)
C6E 0.055(2) 0.0328(16) 0.081(2) -0.0118(17) 0.0109(17) 0.0117(15)
C7E 0.0486(17) 0.0254(14) 0.0632(19) -0.0024(14) 0.0085(15) 0.0015(13)
C8E 0.0338(14) 0.0269(13) 0.0431(15) -0.0026(12) 0.0043(11) 0.0013(11)
C9E 0.0348(14) 0.0341(14) 0.0342(14) -0.0055(11) 0.0065(11) 0.0002(12)
C10E 0.0299(13) 0.0346(14) 0.0448(15) 0.0004(12) 0.0051(11) 0.0063(12)
C11E 0.0402(16) 0.0398(16) 0.0529(17) 0.0038(14) 0.0014(13) 0.0108(13)
C12E 0.0325(15) 0.0508(18) 0.0611(19) 0.0064(15) 0.0113(13) 0.0024(14)
C13E 0.0424(16) 0.0379(15) 0.0457(16) -0.0018(13) 0.0032(13) 0.0109(13)
C1F 0.0535(18) 0.0290(14) 0.0466(17) -0.0082(13) 0.0086(14) 0.0050(13)
C2F 0.0379(15) 0.0372(15) 0.0383(15) -0.0087(12) 0.0063(12) 0.0116(13)
C3F 0.0396(15) 0.0406(16) 0.0391(15) -0.0076(13) 0.0104(12) -0.0003(13)
C4F 0.066(2) 0.063(2) 0.0344(16) -0.0067(15) 0.0028(15) 0.0231(17)
C5F 0.063(2) 0.090(3) 0.0470(19) -0.024(2) -0.0126(17) 0.030(2)
C6F 0.052(2) 0.083(3) 0.074(3) -0.042(2) -0.0173(19) 0.012(2)
C7F 0.0512(19) 0.055(2) 0.072(2) -0.0302(18) 0.0051(17) -0.0057(17)
C8F 0.0420(16) 0.0437(17) 0.0450(16) -0.0167(14) 0.0029(13) 0.0044(14)
C9F 0.0450(16) 0.0440(16) 0.0334(14) -0.0085(13) 0.0070(12) 0.0100(14)
C10F 0.0403(16) 0.0460(17) 0.0479(17) -0.0036(14) 0.0081(13) 0.0120(13)
C11F 0.0520(18) 0.0393(16) 0.062(2) 0.0051(15) 0.0087(15) 0.0104(15)
C12F 0.0451(17) 0.058(2) 0.060(2) -0.0064(16) 0.0134(15) 0.0137(16)
C13F 0.0404(16) 0.0391(16) 0.0527(18) 0.0019(14) 0.0050(13) -0.0055(13)

loop_
_atom_type_symbol
_atom_type_description
_atom_type_scat_dispersion_real
_atom_type_scat_dispersion_imag
_atom_type_scat_source
C C 0.0033 0.0016 'International Tables Vol C Tables 4.2.6.8 and 6.1.1.4'
H H 0.0000 0.0000 'International Tables Vol C Tables 4.2.6.8 and 6.1.1.4'
Zr Zr -2.9673 0.5597 'International Tables Vol C Tables 4.2.6.8 and 6.1.1.4'

loop_
_geom_angle_atom_site_label_1
_geom_angle_atom_site_label_2
_geom_angle_atom_site_label_3
_geom_angle
C13B Zr1 C13A 98.55(11)
C13B Zr1 C2B 136.74(10)
C13A Zr1 C2B 103.50(12)
C13B Zr1 C1B 107.17(10)
C13A Zr1 C1B 132.17(12)
C2B Zr1 C1B 33.45(10)
C13B Zr1 C1A 127.01(10)
C13A Zr1 C1A 78.34(10)
C2B Zr1 C1A 93.95(10)
C1B Zr1 C1A 113.46(10)
C13B Zr1 C3A 105.67(9)
C13A Zr1 C3A 132.28(10)
C2B Zr1 C3A 86.10(10)
C1B Zr1 C3A 78.31(9)
C1A Zr1 C3A 54.20(9)
C13B Zr1 C3B 123.25(10)
C13A Zr1 C3B 77.81(12)
C2B Zr1 C3B 32.56(10)
C1B Zr1 C3B 54.36(11)
C1A Zr1 C3B 107.93(10)
C3A Zr1 C3B 118.27(10)
C13B Zr1 C2A 136.27(9)
C13A Zr1 C2A 106.32(10)
C2B Zr1 C2A 71.02(10)
C1B Zr1 C2A 81.83(9)
C1A Zr1 C2A 32.87(9)
C3A Zr1 C2A 32.72(8)
C3B Zr1 C2A 97.19(10)
C13B Zr1 C8A 94.19(9)
C13A Zr1 C8A 84.34(11)
C2B Zr1 C8A 124.43(10)
C1B Zr1 C8A 131.51(9)
C1A Zr1 C8A 32.95(9)
C3A Zr1 C8A 53.85(8)
C3B Zr1 C8A 140.25(10)
C2A Zr1 C8A 54.33(9)
C13B Zr1 C9B 91.19(10)
C13A Zr1 C9B 87.12(12)
C2B Zr1 C9B 53.86(10)
C1B Zr1 C9B 53.48(11)
C1A Zr1 C9B 140.48(10)
C3A Zr1 C9B 131.77(10)
C3B Zr1 C9B 32.60(10)
C2A Zr1 C9B 124.88(9)
C8A Zr1 C9B 170.50(10)
C13B Zr1 C9A 83.06(9)
C13A Zr1 C9A 115.71(11)
C2B Zr1 C9A 118.35(9)
C1B Zr1 C9A 107.03(9)
C1A Zr1 C9A 53.84(9)
C3A Zr1 C9A 32.39(8)
C3B Zr1 C9A 149.78(10)
C2A Zr1 C9A 53.89(9)
C8A Zr1 C9A 32.10(8)
C9B Zr1 C9A 157.00(10)
C13B Zr1 C8B 82.62(10)
C13A Zr1 C8B 118.54(12)
C2B Zr1 C8B 54.16(10)
C1B Zr1 C8B 32.35(9)
C1A Zr1 C8B 145.38(10)
C3A Zr1 C8B 105.06(10)
C3B Zr1 C8B 53.65(11)
C2A Zr1 C8B 114.16(9)
C8A Zr1 C8B 157.11(10)
C9B Zr1 C8B 31.72(10)
C9A Zr1 C8B 125.28(9)
C2A C1A C8A 108.7(2)
C2A C1A Zr1 74.06(15)
C8A C1A Zr1 76.36(15)
C3A C2A C1A 107.3(2)
C3A C2A C10A 124.7(2)
C1A C2A C10A 128.0(3)
C3A C2A Zr1 73.42(15)
C1A C2A Zr1 73.07(15)
C10A C2A Zr1 118.33(18)
C2A C3A C9A 109.4(2)
C2A C3A Zr1 73.87(15)
C9A C3A Zr1 77.45(14)
C5A C4A C9A 119.4(3)
C4A C5A C6A 120.9(3)
C7A C6A C5A 122.1(3)
C6A C7A C8A 118.7(3)
C7A C8A C9A 119.4(3)
C7A C8A C1A 133.4(3)
C9A C8A C1A 107.2(2)
C7A C8A Zr1 118.79(18)
C9A C8A Zr1 75.00(14)
C1A C8A Zr1 70.70(15)
C4A C9A C3A 133.3(3)
C4A C9A C8A 119.5(2)
C3A C9A C8A 107.2(2)
C4A C9A Zr1 123.11(18)
C3A C9A Zr1 70.16(14)
C8A C9A Zr1 72.90(14)
C2A C10A C12A 109.8(3)
C2A C10A C11A 112.1(3)
C12A C10A C11A 116.7(3)
C2A C10A C10B 112.4(2)
C12A C10A C10B 115.3(3)
C11A C10A C10B 89.4(2)
C11B C11A C10A 89.6(2)
C8B C1B C2B 108.5(3)
C8B C1B Zr1 78.13(17)
C2B C1B Zr1 72.74(17)
C3B C2B C1B 107.7(3)
C3B C2B C10B 126.5(3)
C1B C2B C10B 125.8(3)
C3B C2B Zr1 74.76(17)
C1B C2B Zr1 73.82(16)
C10B C2B Zr1 115.32(19)
C2B C3B C9B 108.6(3)
C2B C3B Zr1 72.68(16)
C9B C3B Zr1 77.09(17)
C5B C4B C9B 117.7(4)
C4B C5B C6B 122.2(4)
C7B C6B C5B 121.3(4)
C6B C7B C8B 119.6(4)
C7B C8B C9B 119.4(3)
C7B C8B C1B 133.3(4)
C9B C8B C1B 107.3(3)
C7B C8B Zr1 122.3(2)
C9B C8B Zr1 73.73(17)
C1B C8B Zr1 69.52(16)
C8B C9B C4B 119.7(3)
C8B C9B C3B 107.9(3)
C4B C9B C3B 132.4(4)
C8B C9B Zr1 74.55(16)
C4B C9B Zr1 120.6(2)
C3B C9B Zr1 70.31(16)
C12B C10B C2B 109.8(3)
C12B C10B C10A 117.0(3)
C2B C10B C10A 117.4(2)
C12B C10B C11B 109.5(3)
C2B C10B C11B 115.7(3)
C10A C10B C11B 85.5(2)
C11A C11B C10B 89.5(3)
C13D Zr2 C13C 97.58(11)
C13D Zr2 C2D 137.58(10)
C13C Zr2 C2D 102.90(11)
C13D Zr2 C3D 108.56(10)
C13C Zr2 C3D 131.18(11)
C2D Zr2 C3D 33.11(9)
C13D Zr2 C3C 106.32(9)
C13C Zr2 C3C 131.58(10)
C2D Zr2 C3C 87.02(10)
C3D Zr2 C3C 79.71(9)
C13D Zr2 C1C 126.48(9)
C13C Zr2 C1C 77.84(9)
C2D Zr2 C1C 94.22(9)
C3D Zr2 C1C 113.97(9)
C3C Zr2 C1C 54.02(8)
C13D Zr2 C2C 136.69(9)
C13C Zr2 C2C 105.75(10)
C2D Zr2 C2C 71.61(9)
C3D Zr2 C2C 82.61(9)
C3C Zr2 C2C 32.74(8)
C1C Zr2 C2C 32.77(8)
C13D Zr2 C1D 123.88(9)
C13C Zr2 C1D 77.15(10)
C2D Zr2 C1D 32.19(9)
C3D Zr2 C1D 54.02(10)
C3C Zr2 C1D 118.65(10)
C1C Zr2 C1D 107.22(9)
C2C Zr2 C1D 96.97(9)
C13D Zr2 C8C 93.99(9)
C13C Zr2 C8C 83.44(9)
C2D Zr2 C8C 124.75(9)
C3D Zr2 C8C 132.82(9)
C3C Zr2 C8C 53.95(8)
C1C Zr2 C8C 32.65(8)
C2C Zr2 C8C 54.28(9)
C1D Zr2 C8C 139.05(9)
C13D Zr2 C9C 83.27(9)
C13C Zr2 C9C 114.72(10)
C2D Zr2 C9C 119.44(9)
C3D Zr2 C9C 108.85(9)
C3C Zr2 C9C 32.60(8)
C1C Zr2 C9C 53.51(8)
C2C Zr2 C9C 53.96(8)
C1D Zr2 C9C 150.03(9)
C8C Zr2 C9C 32.03(8)
C13D Zr2 C9D 83.75(9)
C13C Zr2 C9D 117.29(10)
C2D Zr2 C9D 53.85(9)
C3D Zr2 C9D 32.56(8)
C3C Zr2 C9D 106.84(9)
C1C Zr2 C9D 145.90(9)
C2C Zr2 C9D 115.16(9)
C1D Zr2 C9D 53.37(9)
C8C Zr2 C9D 159.26(8)
C9C Zr2 C9D 127.54(8)
C13D Zr2 C8D 92.17(9)
C13C Zr2 C8D 85.85(10)
C2D Zr2 C8D 53.41(9)
C3D Zr2 C8D 53.54(9)
C3C Zr2 C8D 133.19(9)
C1C Zr2 C8D 139.37(9)
C2C Zr2 C8D 124.96(9)
C1D Zr2 C8D 32.29(9)
C8C Zr2 C8D 168.27(9)
C9C Zr2 C8D 159.31(9)
C9D Zr2 C8D 31.78(9)
C2C C1C C8C 109.3(2)
C2C C1C Zr2 73.98(15)
C8C C1C Zr2 76.24(15)
C3C C2C C1C 106.9(2)
C3C C2C C10C 124.8(2)
C1C C2C C10C 128.3(2)
C3C C2C Zr2 72.96(14)
C1C C2C Zr2 73.24(14)
C10C C2C Zr2 117.63(18)
C2C C3C C9C 109.2(2)
C2C C3C Zr2 74.31(14)
C9C C3C Zr2 77.43(14)
C5C C4C C9C 118.7(3)
C4C C5C C6C 121.7(3)
C7C C6C C5C 121.4(3)
C6C C7C C8C 119.5(3)
C7C C8C C9C 118.9(3)
C7C C8C C1C 133.9(3)
C9C C8C C1C 107.2(2)
C7C C8C Zr2 118.68(18)
C9C C8C Zr2 74.85(14)
C1C C8C Zr2 71.11(15)
C8C C9C C4C 119.7(3)
C8C C9C C3C 107.2(2)
C4C C9C C3C 133.1(3)
C8C C9C Zr2 73.11(14)
C4C C9C Zr2 122.57(18)
C3C C9C Zr2 69.97(14)
C2C C10C C12C 109.3(3)
C2C C10C C11C 113.1(3)
C12C C10C C11C 116.7(3)
C2C C10C C10D 113.3(2)
C12C C10C C10D 115.1(3)
C11C C10C C10D 88.2(2)
C11D C11C C10C 89.9(2)
C2D C1D C8D 108.9(3)
C2D C1D Zr2 72.51(16)
C8D C1D Zr2 77.33(16)
C1D C2D C3D 108.4(2)
C1D C2D C10D 125.9(3)
C3D C2D C10D 125.6(3)
C1D C2D Zr2 75.30(16)
C3D C2D Zr2 73.72(16)
C10D C2D Zr2 114.98(19)
C2D C3D C9D 108.1(3)
C2D C3D Zr2 73.17(15)
C9D C3D Zr2 78.23(15)
C5D C4D C9D 119.2(3)
C4D C5D C6D 120.9(3)
C7D C6D C5D 122.1(3)
C6D C7D C8D 118.7(3)
C7D C8D C9D 119.4(3)
C7D C8D C1D 133.1(3)
C9D C8D C1D 107.5(3)
C7D C8D Zr2 120.25(18)
C9D C8D Zr2 74.08(15)
C1D C8D Zr2 70.38(15)
C4D C9D C8D 119.8(3)
C4D C9D C3D 133.3(3)
C8D C9D C3D 106.9(3)
C4D C9D Zr2 121.70(19)
C8D C9D Zr2 74.14(15)
C3D C9D Zr2 69.21(15)
C12D C10D C2D 109.1(3)
C12D C10D C10C 116.6(3)
C2D C10D C10C 117.3(3)
C12D C10D C11D 109.3(3)
C2D C10D C11D 116.1(3)
C10C C10D C11D 86.9(2)
C11C C11D C10D 89.3(2)
C13E Zr3 C13F 98.84(11)
C13E Zr3 C3F 105.68(10)
C13F Zr3 C3F 132.13(10)
C13E Zr3 C2F 135.66(10)
C13F Zr3 C2F 104.50(10)
C3F Zr3 C2F 33.21(9)
C13E Zr3 C1E 102.92(10)
C13F Zr3 C1E 133.88(9)
C3F Zr3 C1E 79.41(9)
C2F Zr3 C1E 87.26(9)
C13E Zr3 C3E 128.38(9)
C13F Zr3 C3E 80.50(9)
C3F Zr3 C3E 112.41(9)
C2F Zr3 C3E 92.70(8)
C1E Zr3 C3E 54.16(8)
C13E Zr3 C1F 124.27(10)
C13F Zr3 C1F 77.81(10)
C3F Zr3 C1F 54.37(10)
C2F Zr3 C1F 32.47(9)
C1E Zr3 C1F 119.24(9)
C3E Zr3 C1F 106.21(9)
C13E Zr3 C2E 134.28(9)
C13F Zr3 C2E 109.21(9)
C3F Zr3 C2E 81.51(9)
C2F Zr3 C2E 71.06(8)
C1E Zr3 C2E 32.74(8)
C3E Zr3 C2E 32.62(8)
C1F Zr3 C2E 97.04(9)
C13E Zr3 C9E 95.82(9)
C13F Zr3 C9E 84.29(9)
C3F Zr3 C9E 131.78(9)
C2F Zr3 C9E 123.32(8)
C1E Zr3 C9E 53.62(8)
C3E Zr3 C9E 32.56(8)
C1F Zr3 C9E 137.88(9)
C2E Zr3 C9E 53.72(8)
C13E Zr3 C8F 92.47(10)
C13F Zr3 C8F 85.09(10)
C3F Zr3 C8F 53.88(9)
C2F Zr3 C8F 53.46(9)
C1E Zr3 C8F 133.25(9)
C3E Zr3 C8F 138.18(9)
C1F Zr3 C8F 32.04(9)
C2E Zr3 C8F 124.49(8)
C9E Zr3 C8F 167.42(9)
C13E Zr3 C9F 82.01(10)
C13F Zr3 C9F 116.69(10)
C3F Zr3 C9F 32.56(8)
C2F Zr3 C9F 53.89(9)
C1E Zr3 C9F 106.33(9)
C3E Zr3 C9F 144.32(8)
C1F Zr3 C9F 53.52(9)
C2E Zr3 C9F 114.06(9)
C9E Zr3 C9F 159.02(9)
C8F Zr3 C9F 32.17(9)
C13E Zr3 C8E 82.33(9)
C13F Zr3 C8E 114.80(9)
C3F Zr3 C8E 108.82(9)
C2F Zr3 C8E 119.20(9)
C1E Zr3 C8E 32.28(8)
C3E Zr3 C8E 53.46(8)
C1F Zr3 C8E 149.91(9)
C2E Zr3 C8E 53.48(8)
C9E Zr3 C8E 31.86(8)
C8F Zr3 C8E 159.95(9)
C9F Zr3 C8E 127.80(9)
C2E C1E C8E 108.6(2)
C2E C1E Zr3 73.93(14)
C8E C1E Zr3 77.75(15)
C3E C2E C1E 107.8(2)
C3E C2E C10E 128.0(2)
C1E C2E C10E 124.2(2)
C3E C2E Zr3 73.54(14)
C1E C2E Zr3 73.33(14)
C10E C2E Zr3 118.20(16)
C2E C3E C9E 108.4(2)
C2E C3E Zr3 73.84(14)
C9E C3E Zr3 76.55(14)
C5E C4E C9E 118.9(3)
C4E C5E C6E 121.5(3)
C7E C6E C5E 121.4(3)
C6E C7E C8E 118.8(3)
C1E C8E C9E 107.4(2)
C1E C8E C7E 132.7(3)
C9E C8E C7E 119.8(2)
C1E C8E Zr3 69.96(14)
C9E C8E Zr3 73.17(14)
C7E C8E Zr3 123.01(18)
C4E C9E C8E 119.4(2)
C4E C9E C3E 133.0(3)
C8E C9E C3E 107.6(2)
C4E C9E Zr3 120.54(18)
C8E C9E Zr3 74.97(14)
C3E C9E Zr3 70.89(14)
C2E C10E C12E 110.3(2)
C2E C10E C11E 112.0(2)
C12E C10E C11E 116.1(2)
C2E C10E C10F 112.3(2)
C12E C10E C10F 116.3(2)
C11E C10E C10F 88.3(2)
C11F C11E C10E 88.8(2)
C2F C1F C8F 108.9(3)
C2F C1F Zr3 72.55(15)
C8F C1F Zr3 76.97(16)
C1F C2F C3F 108.3(2)
C1F C2F C10F 126.5(3)
C3F C2F C10F 125.2(3)
C1F C2F Zr3 74.98(15)
C3F C2F Zr3 73.28(15)
C10F C2F Zr3 115.68(17)
C2F C3F C9F 108.1(2)
C2F C3F Zr3 73.51(15)
C9F C3F Zr3 78.13(15)
C5F C4F C9F 118.6(3)
C4F C5F C6F 121.8(3)
C7F C6F C5F 122.2(3)
C6F C7F C8F 118.2(3)
C1F C8F C7F 133.2(3)
C1F C8F C9F 107.8(2)
C7F C8F C9F 119.0(3)
C1F C8F Zr3 70.98(15)
C7F C8F Zr3 121.34(19)
C9F C8F Zr3 74.06(15)
C4F C9F C3F 133.1(3)
C4F C9F C8F 120.0(3)
C3F C9F C8F 106.8(2)
C4F C9F Zr3 123.55(18)
C3F C9F Zr3 69.31(14)
C8F C9F Zr3 73.77(15)
C2F C10F C12F 109.6(2)
C2F C10F C11F 117.9(2)
C12F C10F C11F 110.0(2)
C2F C10F C10E 116.4(2)
C12F C10F C10E 114.5(2)
C11F C10F C10E 87.0(2)
C11E C11F C10F 89.9(2)

loop_
_geom_bond_atom_site_label_1
_geom_bond_atom_site_label_2
_geom_bond_distance
Zr1 C13B 2.239(3)
Zr1 C13A 2.269(3)
Zr1 C2B 2.468(3)
Zr1 C1B 2.482(3)
Zr1 C1A 2.484(3)
Zr1 C3A 2.491(3)
Zr1 C3B 2.494(3)
Zr1 C2A 2.497(3)
Zr1 C8A 2.558(3)
Zr1 C9B 2.582(3)
Zr1 C9A 2.585(2)
Zr1 C8B 2.592(3)
C1A C2A 1.410(4)
C1A C8A 1.432(4)
C2A C3A 1.405(4)
C2A C10A 1.521(4)
C3A C9A 1.419(4)
C4A C5A 1.359(4)
C4A C9A 1.409(4)
C5A C6A 1.392(4)
C6A C7A 1.357(4)
C7A C8A 1.415(4)
C8A C9A 1.422(4)
C10A C12A 1.522(4)
C10A C11A 1.535(4)
C10A C10B 1.572(4)
C11A C11B 1.512(5)
C1B C8B 1.417(4)
C1B C2B 1.424(4)
C2B C3B 1.391(4)
C2B C10B 1.497(4)
C3B C9B 1.427(4)
C4B C5B 1.367(6)
C4B C9B 1.424(5)
C5B C6B 1.385(7)
C6B C7B 1.342(6)
C7B C8B 1.410(4)
C8B C9B 1.414(5)
C10B C12B 1.489(4)
C10B C11B 1.593(5)
Zr2 C13D 2.242(3)
Zr2 C13C 2.271(3)
Zr2 C2D 2.472(3)
Zr2 C3D 2.479(3)
Zr2 C3C 2.488(2)
Zr2 C1C 2.495(3)
Zr2 C2C 2.505(2)
Zr2 C1D 2.507(3)
Zr2 C8C 2.562(3)
Zr2 C9C 2.584(2)
Zr2 C9D 2.596(3)
Zr2 C8D 2.597(3)
C1C C2C 1.411(4)
C1C C8C 1.423(4)
C2C C3C 1.407(4)
C2C C10C 1.526(4)
C3C C9C 1.427(4)
C4C C5C 1.352(4)
C4C C9C 1.421(4)
C5C C6C 1.400(4)
C6C C7C 1.346(4)
C7C C8C 1.418(4)
C8C C9C 1.420(3)
C10C C12C 1.527(4)
C10C C11C 1.545(4)
C10C C10D 1.570(4)
C11C C11D 1.514(5)
C1D C2D 1.381(4)
C1D C8D 1.422(4)
C2D C3D 1.411(4)
C2D C10D 1.515(4)
C3D C9D 1.427(4)
C4D C5D 1.361(4)
C4D C9D 1.407(4)
C5D C6D 1.397(4)
C6D C7D 1.354(4)
C7D C8D 1.415(4)
C8D C9D 1.422(4)
C10D C12D 1.495(4)
C10D C11D 1.573(5)
Zr3 C13E 2.235(3)
Zr3 C13F 2.256(3)
Zr3 C3F 2.471(3)
Zr3 C2F 2.474(2)
Zr3 C1E 2.499(3)
Zr3 C3E 2.503(2)
Zr3 C1F 2.504(3)
Zr3 C2E 2.507(2)
Zr3 C9E 2.576(2)
Zr3 C8F 2.581(3)
Zr3 C9F 2.585(3)
Zr3 C8E 2.600(3)
C1E C2E 1.411(3)
C1E C8E 1.421(3)
C2E C3E 1.407(3)
C2E C10E 1.523(3)
C3E C9E 1.426(3)
C4E C5E 1.357(4)
C4E C9E 1.417(4)
C5E C6E 1.413(4)
C6E C7E 1.349(4)
C7E C8E 1.424(4)
C8E C9E 1.421(4)
C10E C12E 1.524(4)
C10E C11E 1.545(4)
C10E C10F 1.588(4)
C11E C11F 1.540(4)
C1F C2F 1.392(4)
C1F C8F 1.405(4)
C2F C3F 1.413(4)
C2F C10F 1.500(4)
C3F C9F 1.421(4)
C4F C5F 1.345(5)
C4F C9F 1.422(4)
C5F C6F 1.401(5)
C6F C7F 1.361(5)
C7F C8F 1.427(4)
C8F C9F 1.431(4)
C10F C12F 1.515(4)
C10F C11F 1.548(4)

loop_
_geom_torsion_atom_site_label_1
_geom_torsion_atom_site_label_2
_geom_torsion_atom_site_label_3
_geom_torsion_atom_site_label_4
_geom_torsion
C13B Zr1 C1A C2A -120.05(17)
C13A Zr1 C1A C2A 147.98(18)
C2B Zr1 C1A C2A 44.99(18)
C1B Zr1 C1A C2A 16.85(19)
C3A Zr1 C1A C2A -37.32(15)
C3B Zr1 C1A C2A 75.03(18)
C8A Zr1 C1A C2A -114.4(2)
C9B Zr1 C1A C2A 77.3(2)
C9A Zr1 C1A C2A -77.64(17)
C8B Zr1 C1A C2A 23.9(3)
C13B Zr1 C1A C8A -5.7(2)
C13A Zr1 C1A C8A -97.67(17)
C2B Zr1 C1A C8A 159.35(16)
C1B Zr1 C1A C8A 131.21(16)
C3A Zr1 C1A C8A 77.03(16)
C3B Zr1 C1A C8A -170.61(16)
C2A Zr1 C1A C8A 114.4(2)
C9B Zr1 C1A C8A -168.36(17)
C9A Zr1 C1A C8A 36.72(14)
C8B Zr1 C1A C8A 138.29(18)
C8A C1A C2A C3A -3.2(3)
Zr1 C1A C2A C3A 65.97(18)
C8A C1A C2A C10A 177.8(3)
Zr1 C1A C2A C10A -113.1(3)
C8A C1A C2A Zr1 -69.17(19)
C13B Zr1 C2A C3A -25.3(2)
C13A Zr1 C2A C3A -147.27(17)
C2B Zr1 C2A C3A 113.72(18)
C1B Zr1 C2A C3A 81.08(17)
C1A Zr1 C2A C3A -114.5(2)
C3B Zr1 C2A C3A 133.38(17)
C8A Zr1 C2A C3A -76.93(16)
C9B Zr1 C2A C3A 114.67(18)
C9A Zr1 C2A C3A -37.03(15)
C8B Zr1 C2A C3A 80.12(17)
C13B Zr1 C2A C1A 89.2(2)
C13A Zr1 C2A C1A -32.76(19)
C2B Zr1 C2A C1A -131.77(19)
C1B Zr1 C2A C1A -164.42(18)
C3A Zr1 C2A C1A 114.5(2)
C3B Zr1 C2A C1A -112.11(17)
C8A Zr1 C2A C1A 37.58(15)
C9B Zr1 C2A C1A -130.83(18)
C9A Zr1 C2A C1A 77.48(17)
C8B Zr1 C2A C1A -165.37(16)
C13B Zr1 C2A C10A -146.2(2)
C13A Zr1 C2A C10A 91.8(2)
C2B Zr1 C2A C10A -7.2(2)
C1B Zr1 C2A C10A -39.9(2)
C1A Zr1 C2A C10A 124.5(3)
C3A Zr1 C2A C10A -121.0(3)
C3B Zr1 C2A C10A 12.4(2)
C8A Zr1 C2A C10A 162.1(2)
C9B Zr1 C2A C10A -6.3(3)
C9A Zr1 C2A C10A -158.0(2)
C8B Zr1 C2A C10A -40.8(2)
C1A C2A C3A C9A 4.3(3)
C10A C2A C3A C9A -176.6(2)
Zr1 C2A C3A C9A 70.03(18)
C1A C2A C3A Zr1 -65.74(18)
C10A C2A C3A Zr1 113.3(3)
C13B Zr1 C3A C2A 162.16(16)
C13A Zr1 C3A C2A 44.5(2)
C2B Zr1 C3A C2A -60.20(17)
C1B Zr1 C3A C2A -93.07(17)
C1A Zr1 C3A C2A 37.51(16)
C3B Zr1 C3A C2A -54.96(19)
C8A Zr1 C3A C2A 78.53(17)
C9B Zr1 C3A C2A -91.61(19)
C9A Zr1 C3A C2A 114.7(2)
C8B Zr1 C3A C2A -111.43(16)
C13B Zr1 C3A C9A 47.42(17)
C13A Zr1 C3A C9A -70.2(2)
C2B Zr1 C3A C9A -174.94(17)
C1B Zr1 C3A C9A 152.20(17)
C1A Zr1 C3A C9A -77.23(17)
C3B Zr1 C3A C9A -169.70(16)
C2A Zr1 C3A C9A -114.7(2)
C8A Zr1 C3A C9A -36.21(15)
C9B Zr1 C3A C9A 153.65(16)
C8B Zr1 C3A C9A 133.83(15)
C9A C4A C5A C6A -0.5(4)
C4A C5A C6A C7A 1.8(5)
C5A C6A C7A C8A -0.1(4)
C6A C7A C8A C9A -2.7(4)
C6A C7A C8A C1A 178.9(3)
C6A C7A C8A Zr1 -91.0(3)
C2A C1A C8A C7A 179.4(3)
Zr1 C1A C8A C7A 111.8(3)
C2A C1A C8A C9A 0.9(3)
Zr1 C1A C8A C9A -66.70(18)
C2A C1A C8A Zr1 67.63(18)
C13B Zr1 C8A C7A 45.8(2)
C13A Zr1 C8A C7A -52.4(2)
C2B Zr1 C8A C7A -154.9(2)
C1B Zr1 C8A C7A 163.2(2)
C1A Zr1 C8A C7A -129.7(3)
C3A Zr1 C8A C7A 152.2(3)
C3B Zr1 C8A C7A -115.6(2)
C2A Zr1 C8A C7A -167.1(3)
C9B Zr1 C8A C7A -78.5(6)
C9A Zr1 C8A C7A 115.6(3)
C8B Zr1 C8A C7A 126.7(3)
C13B Zr1 C8A C9A -69.83(17)
C13A Zr1 C8A C9A -168.02(17)
C2B Zr1 C8A C9A 89.47(18)
C1B Zr1 C8A C9A 47.6(2)
C1A Zr1 C8A C9A 114.7(2)
C3A Zr1 C8A C9A 36.54(15)
C3B Zr1 C8A C9A 128.77(19)
C2A Zr1 C8A C9A 77.23(16)
C9B Zr1 C8A C9A 165.8(5)
C8B Zr1 C8A C9A 11.1(3)
C13B Zr1 C8A C1A 175.45(16)
C13A Zr1 C8A C1A 77.25(17)
C2B Zr1 C8A C1A -25.3(2)
C1B Zr1 C8A C1A -67.16(19)
C3A Zr1 C8A C1A -78.18(17)
C3B Zr1 C8A C1A 14.1(2)
C2A Zr1 C8A C1A -37.49(15)
C9B Zr1 C8A C1A 51.1(6)
C9A Zr1 C8A C1A -114.7(2)
C8B Zr1 C8A C1A -103.6(3)
C5A C4A C9A C3A 179.0(3)
C5A C4A C9A C8A -2.3(4)
C5A C4A C9A Zr1 85.7(3)
C2A C3A C9A C4A 175.1(3)
Zr1 C3A C9A C4A -117.2(3)
C2A C3A C9A C8A -3.7(3)
Zr1 C3A C9A C8A 63.94(17)
C2A C3A C9A Zr1 -67.66(18)
C7A C8A C9A C4A 3.9(4)
C1A C8A C9A C4A -177.3(2)
Zr1 C8A C9A C4A 118.8(2)
C7A C8A C9A C3A -177.1(2)
C1A C8A C9A C3A 1.7(3)
Zr1 C8A C9A C3A -62.14(17)
C7A C8A C9A Zr1 -114.9(2)
C1A C8A C9A Zr1 63.82(18)
C13B Zr1 C9A C4A -5.0(2)
C13A Zr1 C9A C4A -101.2(2)
C2B Zr1 C9A C4A 135.1(2)
C1B Zr1 C9A C4A 100.9(2)
C1A Zr1 C9A C4A -152.2(3)
C3A Zr1 C9A C4A 129.4(3)
C3B Zr1 C9A C4A 147.6(2)
C2A Zr1 C9A C4A 166.8(3)
C8A Zr1 C9A C4A -114.5(3)
C9B Zr1 C9A C4A 71.5(3)
C8B Zr1 C9A C4A 70.8(2)
C13B Zr1 C9A C3A -134.42(17)
C13A Zr1 C9A C3A 129.40(16)
C2B Zr1 C9A C3A 5.74(19)
C1B Zr1 C9A C3A -28.54(17)
C1A Zr1 C9A C3A 78.43(17)
C3B Zr1 C9A C3A 18.2(3)
C2A Zr1 C9A C3A 37.42(15)
C8A Zr1 C9A C3A 116.2(2)
C9B Zr1 C9A C3A -57.9(3)
C8B Zr1 C9A C3A -58.58(18)
C13B Zr1 C9A C8A 109.42(17)
C13A Zr1 C9A C8A 13.25(19)
C2B Zr1 C9A C8A -110.42(17)
C1B Zr1 C9A C8A -144.69(16)
C1A Zr1 C9A C8A -37.72(15)
C3A Zr1 C9A C8A -116.2(2)
C3B Zr1 C9A C8A -97.9(2)
C2A Zr1 C9A C8A -78.74(17)
C9B Zr1 C9A C8A -174.1(2)
C8B Zr1 C9A C8A -174.74(15)
C3A C2A C10A C12A 37.0(4)
C1A C2A C10A C12A -144.2(3)
Zr1 C2A C10A C12A 125.8(2)
C3A C2A C10A C11A 168.3(3)
C1A C2A C10A C11A -12.8(4)
Zr1 C2A C10A C11A -102.9(3)
C3A C2A C10A C10B -92.7(3)
C1A C2A C10A C10B 86.1(4)
Zr1 C2A C10A C10B -3.9(3)
C2A C10A C11A C11B 95.2(3)
C12A C10A C11A C11B -137.0(3)
C10B C10A C11A C11B -18.8(3)
C13B Zr1 C1B C8B -42.3(2)
C13A Zr1 C1B C8B 77.0(2)
C2B Zr1 C1B C8B 113.9(3)
C1A Zr1 C1B C8B 172.48(17)
C3A Zr1 C1B C8B -145.3(2)
C3B Zr1 C1B C8B 76.6(2)
C2A Zr1 C1B C8B -178.4(2)
C8A Zr1 C1B C8B -154.40(17)
C9B Zr1 C1B C8B 36.01(17)
C9A Zr1 C1B C8B -130.19(18)
C13B Zr1 C1B C2B -156.22(17)
C13A Zr1 C1B C2B -36.9(2)
C1A Zr1 C1B C2B 58.60(19)
C3A Zr1 C1B C2B 100.79(18)
C3B Zr1 C1B C2B -37.24(17)
C2A Zr1 C1B C2B 67.75(18)
C8A Zr1 C1B C2B 91.7(2)
C9B Zr1 C1B C2B -77.86(19)
C9A Zr1 C1B C2B 115.94(18)
C8B Zr1 C1B C2B -113.9(3)
C8B C1B C2B C3B -3.0(3)
Zr1 C1B C2B C3B 67.7(2)
C8B C1B C2B C10B 179.5(3)
Zr1 C1B C2B C10B -109.9(3)
C8B C1B C2B Zr1 -70.67(19)
C13B Zr1 C2B C3B -79.8(2)
C13A Zr1 C2B C3B 38.8(2)
C1B Zr1 C2B C3B -114.0(3)
C1A Zr1 C2B C3B 117.7(2)
C3A Zr1 C2B C3B 171.4(2)
C2A Zr1 C2B C3B 141.7(2)
C8A Zr1 C2B C3B 131.18(19)
C9B Zr1 C2B C3B -37.4(2)
C9A Zr1 C2B C3B 168.33(18)
C8B Zr1 C2B C3B -76.9(2)
C13B Zr1 C2B C1B 34.2(2)
C13A Zr1 C2B C1B 152.77(18)
C1A Zr1 C2B C1B -128.29(18)
C3A Zr1 C2B C1B -74.62(18)
C3B Zr1 C2B C1B 114.0(3)
C2A Zr1 C2B C1B -104.35(19)
C8A Zr1 C2B C1B -114.84(18)
C9B Zr1 C2B C1B 76.6(2)
C9A Zr1 C2B C1B -77.70(19)
C8B Zr1 C2B C1B 37.12(17)
C13B Zr1 C2B C10B 156.7(2)
C13A Zr1 C2B C10B -84.7(3)
C1B Zr1 C2B C10B 122.5(3)
C1A Zr1 C2B C10B -5.8(3)
C3A Zr1 C2B C10B 47.9(2)
C3B Zr1 C2B C10B -123.5(3)
C2A Zr1 C2B C10B 18.1(2)
C8A Zr1 C2B C10B 7.6(3)
C9B Zr1 C2B C10B -160.9(3)
C9A Zr1 C2B C10B 44.8(3)
C8B Zr1 C2B C10B 159.6(3)
C1B C2B C3B C9B 2.3(3)
C10B C2B C3B C9B 179.9(3)
Zr1 C2B C3B C9B 69.4(2)
C1B C2B C3B Zr1 -67.1(2)
C10B C2B C3B Zr1 110.5(3)
C13B Zr1 C3B C2B 126.25(19)
C13A Zr1 C3B C2B -141.5(2)
C1B Zr1 C3B C2B 38.29(18)
C1A Zr1 C3B C2B -68.1(2)
C3A Zr1 C3B C2B -9.7(2)
C2A Zr1 C3B C2B -36.2(2)
C8A Zr1 C3B C2B -76.1(2)
C9B Zr1 C3B C2B 114.5(3)
C9A Zr1 C3B C2B -20.7(3)
C8B Zr1 C3B C2B 78.6(2)
C13B Zr1 C3B C9B 11.7(3)
C13A Zr1 C3B C9B 104.0(2)
C2B Zr1 C3B C9B -114.5(3)
C1B Zr1 C3B C9B -76.2(2)
C1A Zr1 C3B C9B 177.3(2)
C3A Zr1 C3B C9B -124.3(2)
C2A Zr1 C3B C9B -150.8(2)
C8A Zr1 C3B C9B 169.36(18)
C9A Zr1 C3B C9B -135.2(2)
C8B Zr1 C3B C9B -35.96(19)
C9B C4B C5B C6B -1.0(6)
C4B C5B C6B C7B -0.9(7)
C5B C6B C7B C8B 1.5(6)
C6B C7B C8B C9B -0.2(5)
C6B C7B C8B C1B 179.5(3)
C6B C7B C8B Zr1 -88.9(4)
C2B C1B C8B C7B -177.3(3)
Zr1 C1B C8B C7B 115.6(3)
C2B C1B C8B C9B 2.5(3)
Zr1 C1B C8B C9B -64.6(2)
C2B C1B C8B Zr1 67.04(19)
C13B Zr1 C8B C7B 10.5(3)
C13A Zr1 C8B C7B 106.2(3)
C2B Zr1 C8B C7B -167.5(4)
C1B Zr1 C8B C7B -129.1(4)
C1A Zr1 C8B C7B -141.3(3)
C3A Zr1 C8B C7B -93.9(3)
C3B Zr1 C8B C7B 151.9(4)
C2A Zr1 C8B C7B -127.3(3)
C8A Zr1 C8B C7B -72.8(4)
C9B Zr1 C8B C7B 114.9(4)
C9A Zr1 C8B C7B -65.6(3)
C13B Zr1 C8B C9B -104.44(19)
C13A Zr1 C8B C9B -8.7(2)
C2B Zr1 C8B C9B 77.59(19)
C1B Zr1 C8B C9B 116.0(3)
C1A Zr1 C8B C9B 103.8(2)
C3A Zr1 C8B C9B 151.25(17)
C3B Zr1 C8B C9B 36.99(18)
C2A Zr1 C8B C9B 117.79(18)
C8A Zr1 C8B C9B 172.3(2)
C9A Zr1 C8B C9B 179.51(16)
C13B Zr1 C8B C1B 139.5(2)
C13A Zr1 C8B C1B -124.72(19)
C2B Zr1 C8B C1B -38.44(18)
C1A Zr1 C8B C1B -12.2(3)
C3A Zr1 C8B C1B 35.2(2)
C3B Zr1 C8B C1B -79.0(2)
C2A Zr1 C8B C1B 1.8(2)
C8A Zr1 C8B C1B 56.3(3)
C9B Zr1 C8B C1B -116.0(3)
C9A Zr1 C8B C1B 63.5(2)
C7B C8B C9B C4B -1.6(4)
C1B C8B C9B C4B 178.6(3)
Zr1 C8B C9B C4B 116.7(3)
C7B C8B C9B C3B 178.8(3)
C1B C8B C9B C3B -1.0(3)
Zr1 C8B C9B C3B -62.8(2)
C7B C8B C9B Zr1 -118.4(3)
C1B C8B C9B Zr1 61.82(19)
C5B C4B C9B C8B 2.2(5)
C5B C4B C9B C3B -178.3(4)
C5B C4B C9B Zr1 91.1(4)
C2B C3B C9B C8B -0.8(3)
Zr1 C3B C9B C8B 65.6(2)
C2B C3B C9B C4B 179.7(3)
Zr1 C3B C9B C4B -113.9(4)
C2B C3B C9B Zr1 -66.4(2)
C13B Zr1 C9B C8B 73.87(19)
C13A Zr1 C9B C8B 172.37(19)
C2B Zr1 C9B C8B -78.6(2)
C1B Zr1 C9B C8B -36.74(17)
C1A Zr1 C9B C8B -119.9(2)
C3A Zr1 C9B C8B -38.5(2)
C3B Zr1 C9B C8B -115.9(3)
C2A Zr1 C9B C8B -79.7(2)
C8A Zr1 C9B C8B -161.6(5)
C9A Zr1 C9B C8B -1.0(3)
C13B Zr1 C9B C4B -41.8(3)
C13A Zr1 C9B C4B 56.7(3)
C2B Zr1 C9B C4B 165.7(4)
C1B Zr1 C9B C4B -152.4(4)
C1A Zr1 C9B C4B 124.4(3)
C3A Zr1 C9B C4B -154.2(3)
C3B Zr1 C9B C4B 128.4(4)
C2A Zr1 C9B C4B 164.6(3)
C8A Zr1 C9B C4B 82.7(6)
C9A Zr1 C9B C4B -116.7(4)
C8B Zr1 C9B C4B -115.7(4)
C13B Zr1 C9B C3B -170.2(2)
C13A Zr1 C9B C3B -71.7(2)
C2B Zr1 C9B C3B 37.32(19)
C1B Zr1 C9B C3B 79.2(2)
C1A Zr1 C9B C3B -4.0(3)
C3A Zr1 C9B C3B 77.4(2)
C2A Zr1 C9B C3B 36.2(3)
C8A Zr1 C9B C3B -45.7(7)
C9A Zr1 C9B C3B 114.9(3)
C8B Zr1 C9B C3B 115.9(3)
C3B C2B C10B C12B 106.0(4)
C1B C2B C10B C12B -77.0(4)
Zr1 C2B C10B C12B -164.7(3)
C3B C2B C10B C10A -117.2(4)
C1B C2B C10B C10A 59.9(4)
Zr1 C2B C10B C10A -27.9(4)
C3B C2B C10B C11B -18.6(4)
C1B C2B C10B C11B 158.5(3)
Zr1 C2B C10B C11B 70.7(3)
C2A C10A C10B C12B 154.6(3)
C12A C10A C10B C12B 27.7(4)
C11A C10A C10B C12B -91.7(3)
C2A C10A C10B C2B 20.8(4)
C12A C10A C10B C2B -106.0(3)
C11A C10A C10B C2B 134.5(3)
C2A C10A C10B C11B -95.8(3)
C12A C10A C10B C11B 137.3(3)
C11A C10A C10B C11B 17.9(2)
C10A C11A C11B C10B 18.6(3)
C12B C10B C11B C11A 98.8(3)
C2B C10B C11B C11A -136.5(3)
C10A C10B C11B C11A -18.2(2)
C13D Zr2 C1C C2C 121.55(17)
C13C Zr2 C1C C2C -147.97(18)
C2D Zr2 C1C C2C -45.66(17)
C3D Zr2 C1C C2C -18.08(18)
C3C Zr2 C1C C2C 37.57(15)
C1D Zr2 C1C C2C -75.72(17)
C8C Zr2 C1C C2C 115.2(2)
C9C Zr2 C1C C2C 78.29(16)
C9D Zr2 C1C C2C -26.7(2)
C8D Zr2 C1C C2C -79.4(2)
C13D Zr2 C1C C8C 6.40(19)
C13C Zr2 C1C C8C 96.88(16)
C2D Zr2 C1C C8C -160.82(16)
C3D Zr2 C1C C8C -133.23(15)
C3C Zr2 C1C C8C -77.58(16)
C2C Zr2 C1C C8C -115.2(2)
C1D Zr2 C1C C8C 169.13(15)
C9C Zr2 C1C C8C -36.86(14)
C9D Zr2 C1C C8C -141.90(17)
C8D Zr2 C1C C8C 165.49(15)
C8C C1C C2C C3C 3.0(3)
Zr2 C1C C2C C3C -65.72(18)
C8C C1C C2C C10C -179.0(2)
Zr2 C1C C2C C10C 112.3(3)
C8C C1C C2C Zr2 68.71(18)
C13D Zr2 C2C C3C 26.8(2)
C13C Zr2 C2C C3C 146.76(17)
C2D Zr2 C2C C3C -114.58(18)
C3D Zr2 C2C C3C -82.46(17)
C1C Zr2 C2C C3C 114.2(2)
C1D Zr2 C2C C3C -134.68(17)
C8C Zr2 C2C C3C 77.18(17)
C9C Zr2 C2C C3C 37.37(15)
C9D Zr2 C2C C3C -82.03(18)
C8D Zr2 C2C C3C -117.18(17)
C13D Zr2 C2C C1C -87.34(19)
C13C Zr2 C2C C1C 32.60(18)
C2D Zr2 C2C C1C 131.26(17)
C3D Zr2 C2C C1C 163.38(17)
C3C Zr2 C2C C1C -114.2(2)
C1D Zr2 C2C C1C 111.16(16)
C8C Zr2 C2C C1C -36.98(15)
C9C Zr2 C2C C1C -76.80(17)
C9D Zr2 C2C C1C 163.81(15)
C8D Zr2 C2C C1C 128.66(16)
C13D Zr2 C2C C10C 147.66(19)
C13C Zr2 C2C C10C -92.4(2)
C2D Zr2 C2C C10C 6.3(2)
C3D Zr2 C2C C10C 38.4(2)
C3C Zr2 C2C C10C 120.8(3)
C1C Zr2 C2C C10C -125.0(3)
C1D Zr2 C2C C10C -13.8(2)
C8C Zr2 C2C C10C -162.0(2)
C9C Zr2 C2C C10C 158.2(2)
C9D Zr2 C2C C10C 38.8(2)
C8D Zr2 C2C C10C 3.7(2)
C1C C2C C3C C9C -4.4(3)
C10C C2C C3C C9C 177.5(2)
Zr2 C2C C3C C9C -70.28(17)
C1C C2C C3C Zr2 65.92(18)
C10C C2C C3C Zr2 -112.2(3)
C13D Zr2 C3C C2C -161.18(16)
C13C Zr2 C3C C2C -44.9(2)
C2D Zr2 C3C C2C 59.78(17)
C3D Zr2 C3C C2C 92.33(17)
C1C Zr2 C3C C2C -37.61(16)
C1D Zr2 C3C C2C 53.54(19)
C8C Zr2 C3C C2C -78.28(17)
C9C Zr2 C3C C2C -114.4(2)
C9D Zr2 C3C C2C 110.52(17)
C8D Zr2 C3C C2C 89.60(19)
C13D Zr2 C3C C9C -46.80(17)
C13C Zr2 C3C C9C 69.5(2)
C2D Zr2 C3C C9C 174.17(16)
C3D Zr2 C3C C9C -153.29(17)
C1C Zr2 C3C C9C 76.77(16)
C2C Zr2 C3C C9C 114.4(2)
C1D Zr2 C3C C9C 167.93(15)
C8C Zr2 C3C C9C 36.11(14)
C9D Zr2 C3C C9C -135.09(15)
C8D Zr2 C3C C9C -156.01(14)
C9C C4C C5C C6C 0.6(4)
C4C C5C C6C C7C -1.9(5)
C5C C6C C7C C8C 0.3(4)
C6C C7C C8C C9C 2.4(4)
C6C C7C C8C C1C -179.0(3)
C6C C7C C8C Zr2 90.2(3)
C2C C1C C8C C7C -179.2(3)
Zr2 C1C C8C C7C -112.0(3)
C2C C1C C8C C9C -0.5(3)
Zr2 C1C C8C C9C 66.74(18)
C2C C1C C8C Zr2 -67.23(18)
C13D Zr2 C8C C7C -44.5(2)
C13C Zr2 C8C C7C 52.7(2)
C2D Zr2 C8C C7C 153.9(2)
C3D Zr2 C8C C7C -164.5(2)
C3C Zr2 C8C C7C -151.8(3)
C1C Zr2 C8C C7C 130.4(3)
C2C Zr2 C8C C7C 167.5(3)
C1D Zr2 C8C C7C 114.4(2)
C9C Zr2 C8C C7C -115.0(3)
C9D Zr2 C8C C7C -127.4(3)
C8D Zr2 C8C C7C 77.0(5)
C13D Zr2 C8C C9C 70.55(16)
C13C Zr2 C8C C9C 167.73(17)
C2D Zr2 C8C C9C -91.10(18)
C3D Zr2 C8C C9C -49.4(2)
C3C Zr2 C8C C9C -36.77(15)
C1C Zr2 C8C C9C -114.6(2)
C2C Zr2 C8C C9C -77.48(16)
C1D Zr2 C8C C9C -130.56(17)
C9D Zr2 C8C C9C -12.3(3)
C8D Zr2 C8C C9C -167.9(4)
C13D Zr2 C8C C1C -174.85(16)
C13C Zr2 C8C C1C -77.66(16)
C2D Zr2 C8C C1C 23.51(19)
C3D Zr2 C8C C1C 65.18(19)
C3C Zr2 C8C C1C 77.83(16)
C2C Zr2 C8C C1C 37.12(15)
C1D Zr2 C8C C1C -16.0(2)
C9C Zr2 C8C C1C 114.6(2)
C9D Zr2 C8C C1C 102.3(3)
C8D Zr2 C8C C1C -53.3(5)
C7C C8C C9C C4C -3.6(4)
C1C C8C C9C C4C 177.5(2)
Zr2 C8C C9C C4C -118.3(2)
C7C C8C C9C C3C 176.8(2)
C1C C8C C9C C3C -2.2(3)
Zr2 C8C C9C C3C 62.05(17)
C7C C8C C9C Zr2 114.7(2)
C1C C8C C9C Zr2 -64.22(18)
C5C C4C C9C C8C 2.1(4)
C5C C4C C9C C3C -178.4(3)
C5C C4C C9C Zr2 -86.0(3)
C2C C3C C9C C8C 4.1(3)
Zr2 C3C C9C C8C -64.12(17)
C2C C3C C9C C4C -175.5(3)
Zr2 C3C C9C C4C 116.3(3)
C2C C3C C9C Zr2 68.21(18)
C13D Zr2 C9C C8C -108.71(17)
C13C Zr2 C9C C8C -13.44(19)
C2D Zr2 C9C C8C 109.39(17)
C3D Zr2 C9C C8C 143.94(16)
C3C Zr2 C9C C8C 116.1(2)
C1C Zr2 C9C C8C 37.60(15)
C2C Zr2 C9C C8C 78.55(17)
C1D Zr2 C9C C8C 94.5(2)
C9D Zr2 C9C C8C 174.52(15)
C8D Zr2 C9C C8C 173.1(2)
C13D Zr2 C9C C4C 6.2(2)
C13C Zr2 C9C C4C 101.5(2)
C2D Zr2 C9C C4C -135.7(2)
C3D Zr2 C9C C4C -101.2(2)
C3C Zr2 C9C C4C -129.0(3)
C1C Zr2 C9C C4C 152.5(3)
C2C Zr2 C9C C4C -166.5(3)
C1D Zr2 C9C C4C -150.6(2)
C8C Zr2 C9C C4C 114.9(3)
C9D Zr2 C9C C4C -70.6(3)
C8D Zr2 C9C C4C -72.0(4)
C13D Zr2 C9C C3C 135.22(16)
C13C Zr2 C9C C3C -129.52(16)
C2D Zr2 C9C C3C -6.69(18)
C3D Zr2 C9C C3C 27.86(17)
C1C Zr2 C9C C3C -78.48(16)
C2C Zr2 C9C C3C -37.53(15)
C1D Zr2 C9C C3C -21.6(3)
C8C Zr2 C9C C3C -116.1(2)
C9D Zr2 C9C C3C 58.45(18)
C8D Zr2 C9C C3C 57.0(3)
C3C C2C C10C C12C -37.1(4)
C1C C2C C10C C12C 145.2(3)
Zr2 C2C C10C C12C -124.9(2)
C3C C2C C10C C11C -168.9(3)
C1C C2C C10C C11C 13.4(4)
Zr2 C2C C10C C11C 103.4(2)
C3C C2C C10C C10D 92.7(3)
C1C C2C C10C C10D -85.0(4)
Zr2 C2C C10C C10D 4.9(3)
C2C C10C C11C C11D -96.5(3)
C12C C10C C11C C11D 135.5(3)
C10D C10C C11C C11D 18.1(2)
C13D Zr2 C1D C2D -127.06(17)
C13C Zr2 C1D C2D 142.38(19)
C3D Zr2 C1D C2D -37.84(16)
C3C Zr2 C1D C2D 11.8(2)
C1C Zr2 C1D C2D 69.65(18)
C2C Zr2 C1D C2D 37.74(18)
C8C Zr2 C1D C2D 78.6(2)
C9C Zr2 C1D C2D 24.8(3)
C9D Zr2 C1D C2D -78.54(18)
C8D Zr2 C1D C2D -114.8(3)
C13D Zr2 C1D C8D -12.3(2)
C13C Zr2 C1D C8D -102.83(18)
C2D Zr2 C1D C8D 114.8(3)
C3D Zr2 C1D C8D 76.95(18)
C3C Zr2 C1D C8D 126.54(17)
C1C Zr2 C1D C8D -175.56(16)
C2C Zr2 C1D C8D 152.53(17)
C8C Zr2 C1D C8D -166.63(15)
C9C Zr2 C1D C8D 139.58(18)
C9D Zr2 C1D C8D 36.24(16)
C8D C1D C2D C3D -2.6(3)
Zr2 C1D C2D C3D 66.9(2)
C8D C1D C2D C10D -179.9(3)
Zr2 C1D C2D C10D -110.4(3)
C8D C1D C2D Zr2 -69.4(2)
C13D Zr2 C2D C1D 79.2(2)
C13C Zr2 C2D C1D -37.63(19)
C3D Zr2 C2D C1D 114.7(2)
C3C Zr2 C2D C1D -169.69(18)
C1C Zr2 C2D C1D -116.10(17)
C2C Zr2 C2D C1D -140.18(19)
C8C Zr2 C2D C1D -128.57(17)
C9C Zr2 C2D C1D -166.08(16)
C9D Zr2 C2D C1D 76.90(18)
C8D Zr2 C2D C1D 37.16(16)
C13D Zr2 C2D C3D -35.5(2)
C13C Zr2 C2D C3D -152.29(17)
C3C Zr2 C2D C3D 75.65(17)
C1C Zr2 C2D C3D 129.24(17)
C2C Zr2 C2D C3D 105.16(18)
C1D Zr2 C2D C3D -114.7(2)
C8C Zr2 C2D C3D 116.78(17)
C9C Zr2 C2D C3D 79.26(18)
C9D Zr2 C2D C3D -37.75(16)
C8D Zr2 C2D C3D -77.50(18)
C13D Zr2 C2D C10D -157.7(2)
C13C Zr2 C2D C10D 85.5(2)
C3D Zr2 C2D C10D -122.3(3)
C3C Zr2 C2D C10D -46.6(2)
C1C Zr2 C2D C10D 7.0(2)
C2C Zr2 C2D C10D -17.1(2)
C1D Zr2 C2D C10D 123.1(3)
C8C Zr2 C2D C10D -5.5(3)
C9C Zr2 C2D C10D -43.0(3)
C9D Zr2 C2D C10D -160.0(3)
C8D Zr2 C2D C10D 160.2(3)
C1D C2D C3D C9D 3.2(3)
C10D C2D C3D C9D -179.5(3)
Zr2 C2D C3D C9D 71.14(19)
C1D C2D C3D Zr2 -67.9(2)
C10D C2D C3D Zr2 109.4(3)
C13D Zr2 C3D C2D 155.62(17)
C13C Zr2 C3D C2D 37.0(2)
C3C Zr2 C3D C2D -100.48(18)
C1C Zr2 C3D C2D -57.71(19)
C2C Zr2 C3D C2D -67.46(17)
C1D Zr2 C3D C2D 36.75(16)
C8C Zr2 C3D C2D -90.1(2)
C9C Zr2 C3D C2D -115.30(17)
C9D Zr2 C3D C2D 113.3(3)
C8D Zr2 C3D C2D 77.06(18)
C13D Zr2 C3D C9D 42.35(19)
C13C Zr2 C3D C9D -76.2(2)
C2D Zr2 C3D C9D -113.3(3)
C3C Zr2 C3D C9D 146.26(18)
C1C Zr2 C3D C9D -170.97(16)
C2C Zr2 C3D C9D 179.28(18)
C1D Zr2 C3D C9D -76.52(18)
C8C Zr2 C3D C9D 156.63(15)
C9C Zr2 C3D C9D 131.43(17)
C8D Zr2 C3D C9D -36.20(16)
C9D C4D C5D C6D -0.7(4)
C4D C5D C6D C7D 0.1(5)
C5D C6D C7D C8D 1.4(4)
C6D C7D C8D C9D -2.2(4)
C6D C7D C8D C1D 179.1(3)
C6D C7D C8D Zr2 -90.2(3)
C2D C1D C8D C7D 179.8(3)
Zr2 C1D C8D C7D 113.5(3)
C2D C1D C8D C9D 0.9(3)
Zr2 C1D C8D C9D -65.31(19)
C2D C1D C8D Zr2 66.3(2)
C13D Zr2 C8D C7D 40.7(2)
C13C Zr2 C8D C7D -56.8(2)
C2D Zr2 C8D C7D -166.2(3)
C3D Zr2 C8D C7D 152.3(3)
C3C Zr2 C8D C7D 155.6(2)
C1C Zr2 C8D C7D -122.7(2)
C2C Zr2 C8D C7D -163.1(2)
C1D Zr2 C8D C7D -129.2(3)
C8C Zr2 C8D C7D -81.0(5)
C9C Zr2 C8D C7D 117.3(3)
C9D Zr2 C8D C7D 115.1(3)
C13D Zr2 C8D C9D -74.46(17)
C13C Zr2 C8D C9D -171.90(18)
C2D Zr2 C8D C9D 78.67(18)
C3D Zr2 C8D C9D 37.13(16)
C3C Zr2 C8D C9D 40.5(2)
C1C Zr2 C8D C9D 122.22(17)
C2C Zr2 C8D C9D 81.75(18)
C1D Zr2 C8D C9D 115.7(2)
C8C Zr2 C8D C9D 163.9(4)
C9C Zr2 C8D C9D 2.1(3)
C13D Zr2 C8D C1D 169.83(18)
C13C Zr2 C8D C1D 72.39(18)
C2D Zr2 C8D C1D -37.04(17)
C3D Zr2 C8D C1D -78.58(19)
C3C Zr2 C8D C1D -75.3(2)
C1C Zr2 C8D C1D 6.5(2)
C2C Zr2 C8D C1D -34.0(2)
C8C Zr2 C8D C1D 48.2(5)
C9C Zr2 C8D C1D -113.6(3)
C9D Zr2 C8D C1D -115.7(2)
C5D C4D C9D C8D -0.2(4)
C5D C4D C9D C3D 179.3(3)
C5D C4D C9D Zr2 88.8(3)
C7D C8D C9D C4D 1.7(4)
C1D C8D C9D C4D -179.3(2)
Zr2 C8D C9D C4D 117.8(3)
C7D C8D C9D C3D -178.0(2)
C1D C8D C9D C3D 1.0(3)
Zr2 C8D C9D C3D -61.83(18)
C7D C8D C9D Zr2 -116.1(2)
C1D C8D C9D Zr2 62.87(19)
C2D C3D C9D C4D 177.8(3)
Zr2 C3D C9D C4D -114.5(3)
C2D C3D C9D C8D -2.6(3)
Zr2 C3D C9D C8D 65.10(19)
C2D C3D C9D Zr2 -67.70(19)
C13D Zr2 C9D C4D -11.1(2)
C13C Zr2 C9D C4D -106.4(2)
C2D Zr2 C9D C4D 167.3(3)
C3D Zr2 C9D C4D 128.9(3)
C3C Zr2 C9D C4D 94.1(2)
C1C Zr2 C9D C4D 143.7(2)
C2C Zr2 C9D C4D 128.1(2)
C1D Zr2 C9D C4D -152.4(3)
C8C Zr2 C9D C4D 73.6(3)
C9C Zr2 C9D C4D 65.4(3)
C8D Zr2 C9D C4D -115.5(3)
C13D Zr2 C9D C8D 104.42(17)
C13C Zr2 C9D C8D 9.1(2)
C2D Zr2 C9D C8D -77.13(18)
C3D Zr2 C9D C8D -115.6(3)
C3C Zr2 C9D C8D -150.38(16)
C1C Zr2 C9D C8D -100.7(2)
C2C Zr2 C9D C8D -116.35(16)
C1D Zr2 C9D C8D -36.85(16)
C8C Zr2 C9D C8D -170.8(2)
C9C Zr2 C9D C8D -179.04(15)
C13D Zr2 C9D C3D -140.02(19)
C13C Zr2 C9D C3D 124.65(18)
C2D Zr2 C9D C3D 38.43(17)
C3C Zr2 C9D C3D -34.82(19)
C1C Zr2 C9D C3D 14.8(3)
C2C Zr2 C9D C3D -0.8(2)
C1D Zr2 C9D C3D 78.71(19)
C8C Zr2 C9D C3D -55.3(3)
C9C Zr2 C9D C3D -63.5(2)
C8D Zr2 C9D C3D 115.6(3)
C1D C2D C10D C12D -108.2(4)
C3D C2D C10D C12D 74.9(4)
Zr2 C2D C10D C12D 162.3(2)
C1D C2D C10D C10C 116.4(3)
C3D C2D C10D C10C -60.5(4)
Zr2 C2D C10D C10C 26.9(3)
C1D C2D C10D C11D 15.7(4)
C3D C2D C10D C11D -161.1(3)
Zr2 C2D C10D C11D -73.8(3)
C2C C10C C10D C12D -152.9(3)
C12C C10C C10D C12D -26.1(4)
C11C C10C C10D C12D 92.6(3)
C2C C10C C10D C2D -20.9(4)
C12C C10C C10D C2D 105.9(3)
C11C C10C C10D C2D -135.3(3)
C2C C10C C10D C11D 97.0(3)
C12C C10C C10D C11D -136.2(3)
C11C C10C C10D C11D -17.4(2)
C10C C11C C11D C10D -18.1(2)
C12D C10D C11D C11C -99.3(3)
C2D C10D C11D C11C 136.8(3)
C10C C10D C11D C11C 17.8(2)
C13E Zr3 C1E C2E -165.41(15)
C13F Zr3 C1E C2E -49.3(2)
C3F Zr3 C1E C2E 90.75(15)
C2F Zr3 C1E C2E 58.23(15)
C3E Zr3 C1E C2E -37.09(14)
C1F Zr3 C1E C2E 52.36(18)
C9E Zr3 C1E C2E -77.69(16)
C8F Zr3 C1E C2E 88.55(18)
C9F Zr3 C1E C2E 109.26(15)
C8E Zr3 C1E C2E -113.7(2)
C13E Zr3 C1E C8E -51.72(17)
C13F Zr3 C1E C8E 64.35(19)
C3F Zr3 C1E C8E -155.57(16)
C2F Zr3 C1E C8E 171.91(16)
C3E Zr3 C1E C8E 76.59(16)
C1F Zr3 C1E C8E 166.04(15)
C2E Zr3 C1E C8E 113.7(2)
C9E Zr3 C1E C8E 35.99(14)
C8F Zr3 C1E C8E -157.77(15)
C9F Zr3 C1E C8E -137.05(15)
C8E C1E C2E C3E -4.8(3)
Zr3 C1E C2E C3E 65.99(17)
C8E C1E C2E C10E 176.1(2)
Zr3 C1E C2E C10E -113.1(2)
C8E C1E C2E Zr3 -70.75(18)
C13E Zr3 C2E C3E -94.87(18)
C13F Zr3 C2E C3E 29.69(17)
C3F Zr3 C2E C3E 161.47(16)
C2F Zr3 C2E C3E 128.94(16)
C1E Zr3 C2E C3E -114.9(2)
C1F Zr3 C2E C3E 109.19(16)
C9E Zr3 C2E C3E -37.58(14)
C8F Zr3 C2E C3E 127.13(16)
C9F Zr3 C2E C3E 162.26(15)
C8E Zr3 C2E C3E -77.44(16)
C13E Zr3 C2E C1E 20.1(2)
C13F Zr3 C2E C1E 144.62(15)
C3F Zr3 C2E C1E -83.60(16)
C2F Zr3 C2E C1E -116.13(16)
C3E Zr3 C2E C1E 114.9(2)
C1F Zr3 C2E C1E -135.88(15)
C9E Zr3 C2E C1E 77.36(16)
C8F Zr3 C2E C1E -117.94(16)
C9F Zr3 C2E C1E -82.81(16)
C8E Zr3 C2E C1E 37.49(14)
C13E Zr3 C2E C10E 140.37(19)
C13F Zr3 C2E C10E -95.1(2)
C3F Zr3 C2E C10E 36.70(19)
C2F Zr3 C2E C10E 4.18(18)
C1E Zr3 C2E C10E 120.3(3)
C3E Zr3 C2E C10E -124.8(3)
C1F Zr3 C2E C10E -15.6(2)
C9E Zr3 C2E C10E -162.3(2)
C8F Zr3 C2E C10E 2.4(2)
C9F Zr3 C2E C10E 37.5(2)
C8E Zr3 C2E C10E 157.8(2)
C1E C2E C3E C9E 3.6(3)
C10E C2E C3E C9E -177.3(2)
Zr3 C2E C3E C9E 69.42(17)
C1E C2E C3E Zr3 -65.85(17)
C10E C2E C3E Zr3 113.2(3)
C13E Zr3 C3E C2E 114.51(17)
C13F Zr3 C3E C2E -151.69(16)
C3F Zr3 C3E C2E -19.88(17)
C2F Zr3 C3E C2E -47.43(16)
C1E Zr3 C3E C2E 37.23(14)
C1F Zr3 C3E C2E -77.45(16)
C9E Zr3 C3E C2E 114.0(2)
C8F Zr3 C3E C2E -80.18(19)
C9F Zr3 C3E C2E -28.5(2)
C8E Zr3 C3E C2E 77.52(16)
C13E Zr3 C3E C9E 0.5(2)
C13F Zr3 C3E C9E 94.29(16)
C3F Zr3 C3E C9E -133.90(15)
C2F Zr3 C3E C9E -161.45(15)
C1E Zr3 C3E C9E -76.79(16)
C1F Zr3 C3E C9E 168.53(15)
C2E Zr3 C3E C9E -114.0(2)
C8F Zr3 C3E C9E 165.80(15)
C9F Zr3 C3E C9E -142.51(17)
C8E Zr3 C3E C9E -36.50(14)
C9E C4E C5E C6E -1.0(4)
C4E C5E C6E C7E -0.8(5)
C5E C6E C7E C8E 1.2(5)
C2E C1E C8E C9E 4.1(3)
Zr3 C1E C8E C9E -64.07(18)
C2E C1E C8E C7E -174.9(3)
Zr3 C1E C8E C7E 116.9(3)
C2E C1E C8E Zr3 68.17(17)
C6E C7E C8E C1E 179.1(3)
C6E C7E C8E C9E 0.2(4)
C6E C7E C8E Zr3 -88.4(3)
C13E Zr3 C8E C1E 129.46(16)
C13F Zr3 C8E C1E -134.30(16)
C3F Zr3 C8E C1E 25.44(17)
C2F Zr3 C8E C1E -9.26(18)
C3E Zr3 C8E C1E -78.96(16)
C1F Zr3 C8E C1E -24.8(3)
C2E Zr3 C8E C1E -38.05(14)
C9E Zr3 C8E C1E -116.3(2)
C8F Zr3 C8E C1E 53.5(3)
C9F Zr3 C8E C1E 55.84(18)
C13E Zr3 C8E C9E -114.24(16)
C13F Zr3 C8E C9E -18.00(18)
C3F Zr3 C8E C9E 141.74(15)
C2F Zr3 C8E C9E 107.04(16)
C1E Zr3 C8E C9E 116.3(2)
C3E Zr3 C8E C9E 37.34(14)
C1F Zr3 C8E C9E 91.5(2)
C2E Zr3 C8E C9E 78.25(16)
C8F Zr3 C8E C9E 169.8(2)
C9F Zr3 C8E C9E 172.14(14)
C13E Zr3 C8E C7E 0.8(2)
C13F Zr3 C8E C7E 97.1(2)
C3F Zr3 C8E C7E -103.2(2)
C2F Zr3 C8E C7E -137.9(2)
C1E Zr3 C8E C7E -128.6(3)
C3E Zr3 C8E C7E 152.4(3)
C1F Zr3 C8E C7E -153.5(2)
C2E Zr3 C8E C7E -166.7(3)
C9E Zr3 C8E C7E 115.1(3)
C8F Zr3 C8E C7E -75.2(3)
C9F Zr3 C8E C7E -72.8(2)
C5E C4E C9E C8E 2.3(4)
C5E C4E C9E C3E -176.7(3)
C5E C4E C9E Zr3 91.6(3)
C1E C8E C9E C4E 178.9(2)
C7E C8E C9E C4E -1.9(4)
Zr3 C8E C9E C4E 116.9(2)
C1E C8E C9E C3E -1.9(3)
C7E C8E C9E C3E 177.3(2)
Zr3 C8E C9E C3E -63.84(17)
C1E C8E C9E Zr3 61.97(18)
C7E C8E C9E Zr3 -118.9(2)
C2E C3E C9E C4E 178.1(3)
Zr3 C3E C9E C4E -114.3(3)
C2E C3E C9E C8E -1.0(3)
Zr3 C3E C9E C8E 66.56(18)
C2E C3E C9E Zr3 -67.60(17)
C13E Zr3 C9E C4E -50.3(2)
C13F Zr3 C9E C4E 48.0(2)
C3F Zr3 C9E C4E -167.4(2)
C2F Zr3 C9E C4E 151.7(2)
C1E Zr3 C9E C4E -152.1(3)
C3E Zr3 C9E C4E 129.3(3)
C1F Zr3 C9E C4E 112.8(2)
C2E Zr3 C9E C4E 167.0(3)
C8F Zr3 C9E C4E 80.6(5)
C9F Zr3 C9E C4E -133.2(3)
C8E Zr3 C9E C4E -115.6(3)
C13E Zr3 C9E C8E 65.28(16)
C13F Zr3 C9E C8E 163.63(16)
C3F Zr3 C9E C8E -51.81(19)
C2F Zr3 C9E C8E -92.76(16)
C1E Zr3 C9E C8E -36.49(14)
C3E Zr3 C9E C8E -115.1(2)
C1F Zr3 C9E C8E -131.65(16)
C2E Zr3 C9E C8E -77.45(16)
C8F Zr3 C9E C8E -163.8(3)
C9F Zr3 C9E C8E -17.6(3)
C13E Zr3 C9E C3E -179.61(16)
C13F Zr3 C9E C3E -81.27(16)
C3F Zr3 C9E C3E 63.30(19)
C2F Zr3 C9E C3E 22.35(18)
C1E Zr3 C9E C3E 78.61(16)
C1F Zr3 C9E C3E -16.5(2)
C2E Zr3 C9E C3E 37.65(14)
C8F Zr3 C9E C3E -48.7(4)
C9F Zr3 C9E C3E 97.5(3)
C8E Zr3 C9E C3E 115.1(2)
C3E C2E C10E C12E 146.6(3)
C1E C2E C10E C12E -34.5(3)
Zr3 C2E C10E C12E -122.8(2)
C3E C2E C10E C11E 15.7(4)
C1E C2E C10E C11E -165.4(2)
Zr3 C2E C10E C11E 106.3(2)
C3E C2E C10E C10F -81.8(3)
C1E C2E C10E C10F 97.1(3)
Zr3 C2E C10E C10F 8.8(3)
C2E C10E C11E C11F -95.1(2)
C12E C10E C11E C11F 137.0(3)
C10F C10E C11E C11F 18.3(2)
C13E Zr3 C1F C2F -122.78(17)
C13F Zr3 C1F C2F 144.75(18)
C3F Zr3 C1F C2F -37.70(15)
C1E Zr3 C1F C2F 11.0(2)
C3E Zr3 C1F C2F 68.56(17)
C2E Zr3 C1F C2F 36.54(17)
C9E Zr3 C1F C2F 77.7(2)
C8F Zr3 C1F C2F -114.9(3)
C9F Zr3 C1F C2F -78.27(18)
C8E Zr3 C1F C2F 25.9(3)
C13E Zr3 C1F C8F -7.9(2)
C13F Zr3 C1F C8F -100.38(19)
C3F Zr3 C1F C8F 77.17(19)
C2F Zr3 C1F C8F 114.9(3)
C1E Zr3 C1F C8F 125.85(17)
C3E Zr3 C1F C8F -176.57(17)
C2E Zr3 C1F C8F 151.41(18)
C9E Zr3 C1F C8F -167.39(16)
C9F Zr3 C1F C8F 36.61(17)
C8E Zr3 C1F C8F 140.74(19)
C8F C1F C2F C3F -2.8(3)
Zr3 C1F C2F C3F 66.27(18)
C8F C1F C2F C10F 179.8(2)
Zr3 C1F C2F C10F -111.1(3)
C8F C1F C2F Zr3 -69.08(19)
C13E Zr3 C2F C1F 83.8(2)
C13F Zr3 C2F C1F -35.64(18)
C3F Zr3 C2F C1F 114.8(2)
C1E Zr3 C2F C1F -170.43(17)
C3E Zr3 C2F C1F -116.52(17)
C2E Zr3 C2F C1F -141.34(18)
C9E Zr3 C2F C1F -128.34(16)
C8F Zr3 C2F C1F 36.81(16)
C9F Zr3 C2F C1F 77.04(18)
C8E Zr3 C2F C1F -165.49(16)
C13E Zr3 C2F C3F -31.0(2)
C13F Zr3 C2F C3F -150.45(16)
C1E Zr3 C2F C3F 74.76(16)
C3E Zr3 C2F C3F 128.67(16)
C1F Zr3 C2F C3F -114.8(2)
C2E Zr3 C2F C3F 103.85(17)
C9E Zr3 C2F C3F 116.85(16)
C8F Zr3 C2F C3F -78.01(17)
C9F Zr3 C2F C3F -37.78(15)
C8E Zr3 C2F C3F 79.70(17)
C13E Zr3 C2F C10F -152.51(19)
C13F Zr3 C2F C10F 88.0(2)
C3F Zr3 C2F C10F -121.5(3)
C1E Zr3 C2F C10F -46.8(2)
C3E Zr3 C2F C10F 7.1(2)
C1F Zr3 C2F C10F 123.7(3)
C2E Zr3 C2F C10F -17.68(19)
C9E Zr3 C2F C10F -4.7(2)
C8F Zr3 C2F C10F 160.5(3)
C9F Zr3 C2F C10F -159.3(3)
C8E Zr3 C2F C10F -41.8(2)
C1F C2F C3F C9F 3.8(3)
C10F C2F C3F C9F -178.8(2)
Zr3 C2F C3F C9F 71.21(18)
C1F C2F C3F Zr3 -67.40(18)
C10F C2F C3F Zr3 110.0(3)
C13E Zr3 C3F C2F 158.06(16)
C13F Zr3 C3F C2F 40.1(2)
C1E Zr3 C3F C2F -101.35(16)
C3E Zr3 C3F C2F -57.52(17)
C1F Zr3 C3F C2F 36.83(15)
C2E Zr3 C3F C2F -68.21(16)
C9E Zr3 C3F C2F -88.86(18)
C8F Zr3 C3F C2F 76.66(17)
C9F Zr3 C3F C2F 113.1(2)
C8E Zr3 C3F C2F -114.85(16)
C13E Zr3 C3F C9F 44.93(18)
C13F Zr3 C3F C9F -73.1(2)
C2F Zr3 C3F C9F -113.1(2)
C1E Zr3 C3F C9F 145.51(18)
C3E Zr3 C3F C9F -170.66(16)
C1F Zr3 C3F C9F -76.30(17)
C2E Zr3 C3F C9F 178.66(17)
C9E Zr3 C3F C9F 158.01(15)
C8F Zr3 C3F C9F -36.47(16)
C8E Zr3 C3F C9F 132.02(16)
C9F C4F C5F C6F -2.2(5)
C4F C5F C6F C7F 1.5(5)
C5F C6F C7F C8F 1.3(5)
C2F C1F C8F C7F -178.3(3)
Zr3 C1F C8F C7F 115.5(3)
C2F C1F C8F C9F 0.7(3)
Zr3 C1F C8F C9F -65.42(19)
C2F C1F C8F Zr3 66.16(19)
C6F C7F C8F C1F 175.9(3)
C6F C7F C8F C9F -3.1(4)
C6F C7F C8F Zr3 -91.4(3)
C13E Zr3 C8F C1F 173.47(19)
C13F Zr3 C8F C1F 74.80(18)
C3F Zr3 C8F C1F -78.86(18)
C2F Zr3 C8F C1F -37.31(17)
C1E Zr3 C8F C1F -76.2(2)
C3E Zr3 C8F C1F 4.9(2)
C2E Zr3 C8F C1F -35.2(2)
C9E Zr3 C8F C1F 42.3(5)
C9F Zr3 C8F C1F -115.8(2)
C8E Zr3 C8F C1F -112.3(3)
C13E Zr3 C8F C7F 43.8(3)
C13F Zr3 C8F C7F -54.8(3)
C3F Zr3 C8F C7F 151.5(3)
C2F Zr3 C8F C7F -167.0(3)
C1E Zr3 C8F C7F 154.2(2)
C3E Zr3 C8F C7F -124.7(3)
C1F Zr3 C8F C7F -129.6(4)
C2E Zr3 C8F C7F -164.8(2)
C9E Zr3 C8F C7F -87.4(5)
C9F Zr3 C8F C7F 114.6(3)
C8E Zr3 C8F C7F 118.1(3)
C13E Zr3 C8F C9F -70.74(17)
C13F Zr3 C8F C9F -169.41(17)
C3F Zr3 C8F C9F 36.93(15)
C2F Zr3 C8F C9F 78.47(17)
C1E Zr3 C8F C9F 39.6(2)
C3E Zr3 C8F C9F 120.74(17)
C1F Zr3 C8F C9F 115.8(2)
C2E Zr3 C8F C9F 80.61(18)
C9E Zr3 C8F C9F 158.0(3)
C8E Zr3 C8F C9F 3.5(3)
C5F C4F C9F C3F -177.7(3)
C5F C4F C9F C8F 0.3(4)
C5F C4F C9F Zr3 90.0(3)
C2F C3F C9F C4F 174.8(3)
Zr3 C3F C9F C4F -117.1(3)
C2F C3F C9F C8F -3.3(3)
Zr3 C3F C9F C8F 64.76(18)
C2F C3F C9F Zr3 -68.06(18)
C1F C8F C9F C4F -176.8(2)
C7F C8F C9F C4F 2.4(4)
Zr3 C8F C9F C4F 119.8(2)
C1F C8F C9F C3F 1.6(3)
C7F C8F C9F C3F -179.2(2)
Zr3 C8F C9F C3F -61.80(18)
C1F C8F C9F Zr3 63.40(19)
C7F C8F C9F Zr3 -117.4(2)
C13E Zr3 C9F C4F -7.9(3)
C13F Zr3 C9F C4F -103.8(3)
C3F Zr3 C9F C4F 128.7(3)
C2F Zr3 C9F C4F 167.3(3)
C1E Zr3 C9F C4F 93.3(3)
C3E Zr3 C9F C4F 143.7(2)
C1F Zr3 C9F C4F -152.1(3)
C2E Zr3 C9F C4F 127.3(3)
C9E Zr3 C9F C4F 77.5(4)
C8F Zr3 C9F C4F -115.6(3)
C8E Zr3 C9F C4F 65.9(3)
C13E Zr3 C9F C3F -136.64(18)
C13F Zr3 C9F C3F 127.44(17)
C2F Zr3 C9F C3F 38.57(16)
C1E Zr3 C9F C3F -35.45(18)
C3E Zr3 C9F C3F 14.9(2)
C1F Zr3 C9F C3F 79.16(18)
C2E Zr3 C9F C3F -1.45(19)
C9E Zr3 C9F C3F -51.2(3)
C8F Zr3 C9F C3F 115.6(2)
C8E Zr3 C9F C3F -62.87(19)
C13E Zr3 C9F C8F 107.75(17)
C13F Zr3 C9F C8F 11.82(19)
C3F Zr3 C9F C8F -115.6(2)
C2F Zr3 C9F C8F -77.04(17)
C1E Zr3 C9F C8F -151.06(15)
C3E Zr3 C9F C8F -100.7(2)
C1F Zr3 C9F C8F -36.45(16)
C2E Zr3 C9F C8F -117.06(16)
C9E Zr3 C9F C8F -166.9(2)
C8E Zr3 C9F C8F -178.48(14)
C1F C2F C10F C12F -108.7(3)
C3F C2F C10F C12F 74.4(3)
Zr3 C2F C10F C12F 161.4(2)
C1F C2F C10F C11F 18.1(4)
C3F C2F C10F C11F -158.8(3)
Zr3 C2F C10F C11F -71.8(3)
C1F C2F C10F C10E 119.4(3)
C3F C2F C10F C10E -57.5(4)
Zr3 C2F C10F C10E 29.5(3)
C2E C10E C10F C2F -24.9(3)
C12E C10E C10F C2F 103.5(3)
C11E C10E C10F C2F -138.1(3)
C2E C10E C10F C12F -154.5(2)
C12E C10E C10F C12F -26.1(3)
C11E C10E C10F C12F 92.4(3)
C2E C10E C10F C11F 94.9(2)
C12E C10E C10F C11F -136.7(2)
C11E C10E C10F C11F -18.2(2)
C10E C11E C11F C10F -18.8(2)
C2F C10F C11F C11E 136.7(2)
C12F C10F C11F C11E -96.7(3)
C10E C10F C11F C11E 18.3(2)
